data_4516284
loop_
_publ_author_name
'Dong, Yun-Bo'
'Shi, Hua-Yu'
'Yang, Jin'
'Liu, Ying-Ying'
'Ma, Jian-Fang'

_publ_section_title
;
 Molecular Dumbbell, Sandwich, and Paddle-Wheel Assembled with
 Methylresorcin[4]arene Cavitands and Organooxotin Clusters
;
_journal_issue 3
_journal_name_full 'Crystal Growth &amp; Design'
_journal_page_first 1546
_journal_paper_doi 10.1021/acs.cgd.5b00099
_journal_volume 15
_journal_year 2015
_chemical_formula_moiety 'C134 H204 O42 Sn12'
_chemical_formula_sum 'C134 H204 O42 Sn12'
_chemical_formula_weight 3911.25
_space_group_IT_number 14
_space_group_name_Hall '-P 2ybc'
_space_group_name_H-M_alt 'P 1 21/c 1'
_symmetry_cell_setting monoclinic
_symmetry_space_group_name_H-M 'P 1 21/c 1'
_atom_sites_solution_hydrogens geom
_atom_sites_solution_primary direct
_atom_sites_solution_secondary difmap
_audit_creation_method SHELXL-97
_cell_angle_alpha 90.00
_cell_angle_beta 98.435(6)
_cell_angle_gamma 90.00
_cell_formula_units_Z 2
_cell_length_a 20.9661(12)
_cell_length_b 15.8372(9)
_cell_length_c 23.0081(15)
_cell_measurement_reflns_used 8646
_cell_measurement_temperature 293(2)
_cell_measurement_theta_max 29.1710
_cell_measurement_theta_min 2.9712
_cell_volume 7557.1(8)
_computing_cell_refinement CrysAlis
_computing_data_collection 'CrysAlis (Oxford Diffraction, 2006)'
_computing_data_reduction CrysAlis
_computing_structure_refinement 'SHELXL-97 (Sheldrick, 2008)'
_computing_structure_solution 'SHELXS-97 (Sheldrick, 2008)'
_diffrn_ambient_temperature 293(2)
_diffrn_detector_area_resol_mean 10.2375
_diffrn_measured_fraction_theta_full 0.991
_diffrn_measured_fraction_theta_max 0.848
_diffrn_measurement_device_type 'Oxford Diffraction Gemini R Ultra'
_diffrn_measurement_method '\w scan'
_diffrn_radiation_monochromator graphite
_diffrn_radiation_source 'fine-focus sealed tube'
_diffrn_radiation_type MoK\a
_diffrn_radiation_wavelength 0.71073
_diffrn_reflns_av_R_equivalents 0.0512
_diffrn_reflns_av_sigmaI/netI 0.1076
_diffrn_reflns_limit_h_max 28
_diffrn_reflns_limit_h_min -18
_diffrn_reflns_limit_k_max 21
_diffrn_reflns_limit_k_min -14
_diffrn_reflns_limit_l_max 31
_diffrn_reflns_limit_l_min -27
_diffrn_reflns_number 32417
_diffrn_reflns_theta_full 25.00
_diffrn_reflns_theta_max 29.24
_diffrn_reflns_theta_min 3.01
_exptl_absorpt_coefficient_mu 2.021
_exptl_absorpt_correction_T_max 1.00000
_exptl_absorpt_correction_T_min 0.95827
_exptl_absorpt_correction_type multi-scan
_exptl_absorpt_process_details
; 
CrysAlis (Oxford Diffraction, 2006)
;
_exptl_crystal_colour colourless
_exptl_crystal_density_diffrn 1.719
_exptl_crystal_density_method 'not measured'
_exptl_crystal_description block
_exptl_crystal_F_000 3888
_exptl_crystal_size_max 0.39
_exptl_crystal_size_mid 0.35
_exptl_crystal_size_min 0.28
_refine_diff_density_max 1.557
_refine_diff_density_min -1.147
_refine_diff_density_rms 0.137
_refine_ls_extinction_method none
_refine_ls_goodness_of_fit_ref 1.026
_refine_ls_hydrogen_treatment mixed
_refine_ls_matrix_type full
_refine_ls_number_parameters 856
_refine_ls_number_reflns 17414
_refine_ls_number_restraints 68
_refine_ls_restrained_S_all 3.975
_refine_ls_R_factor_all 0.1570
_refine_ls_R_factor_gt 0.0670
_refine_ls_shift/su_max 0.000
_refine_ls_shift/su_mean 0.000
_refine_ls_structure_factor_coef Fsqd
_refine_ls_weighting_details 'calc w=1/[\s^2^(Fo^2^)+(0.0634P)^2^+10.7165P] where P=(Fo^2^+2Fc^2^)/3'
_refine_ls_weighting_scheme calc
_refine_ls_wR_factor_gt 0.1341
_refine_ls_wR_factor_ref 0.1729
_reflns_number_gt 8646
_reflns_number_total 17414
_reflns_threshold_expression >2\s(I)
_cod_data_source_file cg5b00099_si_002.cif
_cod_data_source_block 3
_cod_original_sg_symbol_H-M 'P 21/c'
_cod_database_code 4516284

loop_
_symmetry_equiv_pos_as_xyz
'x, y, z'
'-x, y+1/2, -z+1/2'
'-x, -y, -z'
'x, -y-1/2, z-1/2'

loop_
_atom_site_label
_atom_site_type_symbol
_atom_site_fract_x
_atom_site_fract_y
_atom_site_fract_z
_atom_site_U_iso_or_equiv
_atom_site_adp_type
_atom_site_occupancy
_atom_site_symmetry_multiplicity
_atom_site_calc_flag
_atom_site_refinement_flags
Sn1 Sn 0.14880(11) 0.41662(15) 0.49532(12) 0.0509(7) Uani 1 1 d .
Sn2 Sn 0.08951(11) 0.57496(15) 0.41236(11) 0.0502(7) Uani 1 1 d .
Sn3 Sn 0.00115(12) 0.41373(15) 0.37545(11) 0.0523(7) Uani 1 1 d .
Sn4 Sn 0.09469(12) 0.42206(15) 0.62213(11) 0.0519(7) Uani 1 1 d .
Sn5 Sn 0.03063(12) 0.29012(14) 0.52068(12) 0.0526(7) Uani 1 1 d .
Sn6 Sn 0.10733(11) 0.63625(14) 0.54681(11) 0.0500(7) Uani 1 1 d .
C1 C 0.471(2) 0.318(3) 0.692(3) 0.090(16) Uani 1 1 d .
C2 C 0.503(2) 0.264(3) 0.660(2) 0.074(12) Uani 1 1 d .
C3 C 0.5196(17) 0.182(3) 0.677(2) 0.068(12) Uani 1 1 d .
C4 C 0.5020(18) 0.156(3) 0.7300(18) 0.064(11) Uani 1 1 d .
H4 H 0.5125 0.1017 0.7429 0.076 Uiso 1 1 calc R
C5 C 0.4697(19) 0.207(3) 0.7643(18) 0.068(11) Uani 1 1 d .
C6 C 0.454(2) 0.287(3) 0.744(2) 0.082(14) Uani 1 1 d .
C7 C 0.454(3) 0.406(3) 0.672(3) 0.13(2) Uani 1 1 d .
H7A H 0.4318 0.4335 0.7007 0.195 Uiso 1 1 calc R
H7B H 0.4258 0.4041 0.6350 0.195 Uiso 1 1 calc R
H7C H 0.4920 0.4368 0.6677 0.195 Uiso 1 1 calc R
C8 C 0.486(3) 0.279(3) 0.555(3) 0.097(17) Uani 1 1 d .
H8A H 0.4413 0.2735 0.5615 0.117 Uiso 1 1 calc R
H8B H 0.4885 0.3263 0.5290 0.117 Uiso 1 1 calc R
C9 C 0.474(2) 0.129(3) 0.5415(19) 0.071(11) Uani 1 1 d .
C10 C 0.4975(17) 0.084(3) 0.5914(17) 0.058(10) Uani 1 1 d .
C11 C 0.5513(19) 0.124(3) 0.6363(18) 0.072(12) Uani 1 1 d .
H11 H 0.5776 0.1596 0.6142 0.086 Uiso 1 1 calc R
C12 C 0.596(2) 0.058(3) 0.669(2) 0.090(15) Uani 1 1 d .
H12A H 0.6147 0.0241 0.6416 0.135 Uiso 1 1 calc R
H12B H 0.5713 0.0223 0.6916 0.135 Uiso 1 1 calc R
H12C H 0.6293 0.0856 0.6953 0.135 Uiso 1 1 calc R
C13 C 0.423(2) 0.101(3) 0.5018(17) 0.072(12) Uani 1 1 d .
C14 C 0.3967(19) 0.024(3) 0.5134(17) 0.067(11) Uani 1 1 d .
C15 C 0.4183(18) -0.024(3) 0.5614(16) 0.060(10) Uani 1 1 d .
C16 C 0.4694(18) 0.009(3) 0.6007(16) 0.059(10) Uani 1 1 d .
H16 H 0.4846 -0.0219 0.6344 0.071 Uiso 1 1 calc R
C17 C 0.398(3) 0.151(4) 0.446(2) 0.110(19) Uani 1 1 d .
H17A H 0.4219 0.2021 0.4455 0.165 Uiso 1 1 calc R
H17B H 0.3530 0.1644 0.4468 0.165 Uiso 1 1 calc R
H17C H 0.4016 0.1177 0.4122 0.165 Uiso 1 1 calc R
C18 C 0.282(2) 0.005(4) 0.4850(19) 0.088(15) Uani 1 1 d .
H18A H 0.2816 0.0545 0.5097 0.105 Uiso 1 1 calc R
H18B H 0.2536 0.0155 0.4488 0.105 Uiso 1 1 calc R
C19 C 0.2695(19) -0.062(2) 0.5741(19) 0.062(10) Uani 1 1 d .
C20 C 0.3290(17) -0.085(2) 0.6040(19) 0.058(10) Uani 1 1 d .
C21 C 0.3841(19) -0.104(3) 0.5731(19) 0.069(11) Uani 1 1 d .
H21 H 0.3659 -0.1273 0.5346 0.083 Uiso 1 1 calc R
C22 C 0.430(2) -0.171(3) 0.603(2) 0.083(13) Uani 1 1 d .
H22A H 0.4640 -0.1813 0.5799 0.125 Uiso 1 1 calc R
H22B H 0.4068 -0.2230 0.6064 0.125 Uiso 1 1 calc R
H22C H 0.4483 -0.1522 0.6414 0.125 Uiso 1 1 calc R
C23 C 0.2163(19) -0.044(2) 0.602(2) 0.066(11) Uani 1 1 d .
C24 C 0.2246(18) -0.044(2) 0.662(2) 0.061(10) Uani 1 1 d .
C25 C 0.2849(18) -0.065(2) 0.6957(18) 0.056(10) Uani 1 1 d .
C26 C 0.3351(18) -0.085(2) 0.664(2) 0.062(11) Uani 1 1 d .
H26 H 0.3751 -0.0981 0.6853 0.074 Uiso 1 1 calc R
C27 C 0.1512(19) -0.023(3) 0.567(2) 0.086(14) Uani 1 1 d .
H27A H 0.1537 -0.0267 0.5259 0.129 Uiso 1 1 calc R
H27B H 0.1388 0.0326 0.5768 0.129 Uiso 1 1 calc R
H27C H 0.1199 -0.0632 0.5769 0.129 Uiso 1 1 calc R
C28 C 0.1565(19) 0.041(2) 0.7170(19) 0.064(10) Uani 1 1 d .
H28 H 0.1119 0.0330 0.7242 0.077 Uiso 1 1 calc R
C29 C 0.2536(19) 0.086(3) 0.7825(16) 0.060(10) Uani 1 1 d .
C30 C 0.306(2) 0.029(3) 0.7810(16) 0.062(10) Uani 1 1 d .
C31 C 0.2939(19) -0.062(3) 0.7622(18) 0.069(12) Uani 1 1 d .
H31 H 0.2522 -0.0772 0.7736 0.083 Uiso 1 1 calc R
C32 C 0.342(2) -0.125(3) 0.792(2) 0.088(14) Uani 1 1 d .
H32A H 0.3300 -0.1812 0.7783 0.132 Uiso 1 1 calc R
H32B H 0.3435 -0.1225 0.8336 0.132 Uiso 1 1 calc R
H32C H 0.3844 -0.1126 0.7822 0.132 Uiso 1 1 calc R
C33 C 0.265(2) 0.167(3) 0.7972(18) 0.071(11) Uani 1 1 d .
C34 C 0.327(2) 0.197(3) 0.8085(17) 0.070(11) Uani 1 1 d .
C35 C 0.380(2) 0.142(3) 0.8080(15) 0.066(11) Uani 1 1 d .
C36 C 0.3682(19) 0.060(3) 0.7943(15) 0.061(10) Uani 1 1 d .
H36 H 0.4028 0.0233 0.7938 0.074 Uiso 1 1 calc R
C37 C 0.210(2) 0.225(3) 0.801(2) 0.096(16) Uani 1 1 d .
H37A H 0.2264 0.2807 0.8118 0.144 Uiso 1 1 calc R
H37B H 0.1856 0.2050 0.8304 0.144 Uiso 1 1 calc R
H37C H 0.1830 0.2278 0.7637 0.144 Uiso 1 1 calc R
C38 C 0.357(3) 0.336(3) 0.774(3) 0.102(17) Uani 1 1 d .
H38A H 0.3404 0.3115 0.7357 0.122 Uiso 1 1 calc R
H38B H 0.3382 0.3913 0.7757 0.122 Uiso 1 1 calc R
C39 C 0.449(2) 0.179(3) 0.8199(19) 0.080(13) Uani 1 1 d .
H39 H 0.4456 0.2296 0.8435 0.096 Uiso 1 1 calc R
C40 C 0.494(2) 0.120(3) 0.857(2) 0.095(15) Uani 1 1 d .
H40A H 0.4760 0.1058 0.8923 0.143 Uiso 1 1 calc R
H40B H 0.5347 0.1471 0.8680 0.143 Uiso 1 1 calc R
H40C H 0.4994 0.0693 0.8357 0.143 Uiso 1 1 calc R
C41 C 0.154(2) 0.122(3) 0.6801(19) 0.070(11) Uani 1 1 d .
C42 C 0.009(2) 0.159(2) 0.516(2) 0.096(14) Uani 1 1 d U
H42A H -0.0123 0.1457 0.4771 0.116 Uiso 1 1 calc R
H42B H 0.0494 0.1275 0.5229 0.116 Uiso 1 1 calc R
C43 C -0.035(3) 0.132(4) 0.564(3) 0.125(19) Uani 1 1 d U
H43A H -0.0214 0.1629 0.5998 0.149 Uiso 1 1 calc R
H43B H -0.0792 0.1494 0.5495 0.149 Uiso 1 1 calc R
C44 C -0.036(4) 0.043(4) 0.578(3) 0.15(2) Uani 1 1 d U
H44A H -0.0475 0.0106 0.5420 0.176 Uiso 1 1 calc R
H44B H 0.0069 0.0254 0.5955 0.176 Uiso 1 1 calc R
C45 C -0.081(4) 0.025(5) 0.618(4) 0.19(3) Uani 1 1 d U
H45A H -0.0808 -0.0340 0.6261 0.290 Uiso 1 1 calc R
H45B H -0.1235 0.0420 0.5999 0.290 Uiso 1 1 calc R
H45C H -0.0691 0.0563 0.6534 0.290 Uiso 1 1 calc R
C46 C 0.005(3) 0.359(4) 0.2922(19) 0.111(15) Uani 1 1 d U
H46A H 0.0010 0.4041 0.2634 0.133 Uiso 1 1 calc R
H46B H 0.0484 0.3356 0.2930 0.133 Uiso 1 1 calc R
C47 C -0.041(4) 0.293(5) 0.270(4) 0.18(3) Uani 1 1 d U
H47A H -0.0841 0.3138 0.2711 0.220 Uiso 1 1 calc R
H47B H -0.0366 0.2809 0.2296 0.220 Uiso 1 1 calc R
C48 C -0.033(5) 0.217(7) 0.302(4) 0.21(3) Uani 1 1 d U
H48A H 0.0020 0.2294 0.3331 0.252 Uiso 1 1 calc R
H48B H -0.0714 0.2152 0.3213 0.252 Uiso 1 1 calc R
C49 C -0.023(5) 0.132(6) 0.290(4) 0.21(3) Uani 1 1 d U
H49A H -0.0345 0.0984 0.3220 0.318 Uiso 1 1 calc R
H49B H 0.0213 0.1235 0.2869 0.318 Uiso 1 1 calc R
H49C H -0.0497 0.1165 0.2544 0.318 Uiso 1 1 calc R
C50 C 0.146(2) 0.624(3) 0.353(2) 0.087(14) Uani 1 1 d .
H50A H 0.1717 0.5781 0.3414 0.105 Uiso 1 1 calc R
H50B H 0.1166 0.6409 0.3182 0.105 Uiso 1 1 calc R
C51 C 0.187(4) 0.692(5) 0.368(3) 0.16(2) Uani 1 1 d DU
H51A H 0.1609 0.7412 0.3707 0.194 Uiso 1 1 calc R
H51B H 0.2104 0.7011 0.3347 0.194 Uiso 1 1 calc R
C52 C 0.235(4) 0.690(5) 0.420(3) 0.18(3) Uani 1 1 d DU
H52A H 0.2553 0.6347 0.4211 0.217 Uiso 1 1 calc R
H52B H 0.2117 0.6925 0.4533 0.217 Uiso 1 1 calc R
C53 C 0.288(4) 0.752(5) 0.432(4) 0.19(3) Uani 1 1 d U
H53A H 0.3092 0.7462 0.4714 0.281 Uiso 1 1 calc R
H53B H 0.2709 0.8082 0.4259 0.281 Uiso 1 1 calc R
H53C H 0.3187 0.7426 0.4051 0.281 Uiso 1 1 calc R
C54 C 0.1742(19) 0.732(3) 0.5776(19) 0.074(12) Uani 1 1 d .
H54A H 0.1920 0.7544 0.5442 0.088 Uiso 1 1 calc R
H54B H 0.1507 0.7776 0.5931 0.088 Uiso 1 1 calc R
C55 C 0.227(3) 0.709(3) 0.622(4) 0.16(3) Uani 1 1 d DU
H55A H 0.2560 0.7568 0.6277 0.196 Uiso 1 1 calc R
H55B H 0.2096 0.7012 0.6584 0.196 Uiso 1 1 calc R
C56 C 0.266(3) 0.636(4) 0.615(4) 0.16(3) Uani 1 1 d DU
H56A H 0.2823 0.6413 0.5777 0.197 Uiso 1 1 calc R
H56B H 0.2378 0.5866 0.6115 0.197 Uiso 1 1 calc R
C57 C 0.322(3) 0.617(5) 0.661(3) 0.17(3) Uani 1 1 d .
H57A H 0.3440 0.5683 0.6498 0.249 Uiso 1 1 calc R
H57B H 0.3063 0.6069 0.6976 0.249 Uiso 1 1 calc R
H57C H 0.3503 0.6647 0.6649 0.249 Uiso 1 1 calc R
C58 C 0.135(2) 0.417(3) 0.7110(18) 0.085(14) Uani 1 1 d .
H58A H 0.1002 0.4136 0.7340 0.102 Uiso 1 1 calc R
H58B H 0.1596 0.3651 0.7172 0.102 Uiso 1 1 calc R
C59 C 0.178(4) 0.486(5) 0.736(3) 0.16(3) Uani 1 1 d U
H59A H 0.1528 0.5372 0.7279 0.198 Uiso 1 1 calc R
H59B H 0.2120 0.4885 0.7118 0.198 Uiso 1 1 calc R
C60 C 0.209(4) 0.492(6) 0.797(3) 0.17(3) Uani 1 1 d .
H60A H 0.1798 0.4716 0.8231 0.205 Uiso 1 1 calc R
H60B H 0.2470 0.4556 0.8029 0.205 Uiso 1 1 calc R
C61 C 0.229(5) 0.579(6) 0.814(4) 0.22(4) Uani 1 1 d .
H61A H 0.2501 0.5794 0.8543 0.328 Uiso 1 1 calc R
H61B H 0.1916 0.6145 0.8107 0.328 Uiso 1 1 calc R
H61C H 0.2581 0.5993 0.7890 0.328 Uiso 1 1 calc R
C62 C 0.2387(17) 0.404(3) 0.464(2) 0.072(12) Uani 1 1 d .
H62A H 0.2539 0.3466 0.4716 0.087 Uiso 1 1 calc R
H62B H 0.2315 0.4117 0.4217 0.087 Uiso 1 1 calc R
C63 C 0.2907(19) 0.462(3) 0.489(2) 0.090(15) Uani 1 1 d .
H63A H 0.3000 0.4517 0.5312 0.108 Uiso 1 1 calc R
H63B H 0.2744 0.5196 0.4842 0.108 Uiso 1 1 calc R
C64 C 0.352(2) 0.457(4) 0.465(2) 0.110(18) Uani 1 1 d .
H64A H 0.3427 0.4669 0.4225 0.132 Uiso 1 1 calc R
H64B H 0.3690 0.4006 0.4706 0.132 Uiso 1 1 calc R
C65 C 0.403(3) 0.518(5) 0.490(3) 0.16(3) Uani 1 1 d .
H65A H 0.4410 0.5105 0.4712 0.244 Uiso 1 1 calc R
H65B H 0.4141 0.5088 0.5313 0.244 Uiso 1 1 calc R
H65C H 0.3877 0.5751 0.4832 0.244 Uiso 1 1 calc R
C66 C 0.308(2) 0.247(4) 0.602(3) 0.107(17) Uani 1 1 d .
H66A H 0.3403 0.2908 0.6053 0.128 Uiso 1 1 calc R
H66B H 0.2954 0.2346 0.5605 0.128 Uiso 1 1 calc R
C67 C 0.337(2) 0.169(3) 0.632(2) 0.083(13) Uani 1 1 d .
H67A H 0.3730 0.1516 0.6141 0.124 Uiso 1 1 calc R
H67B H 0.3049 0.1249 0.6282 0.124 Uiso 1 1 calc R
H67C H 0.3503 0.1811 0.6728 0.124 Uiso 1 1 calc R
O1 O 0.1028(15) 0.164(2) 0.6772(15) 0.093(10) Uani 1 1 d .
O2 O 0.2003(16) 0.139(2) 0.6560(16) 0.102(11) Uani 1 1 d .
O3 O 0.1714(11) -0.0338(16) 0.6902(13) 0.068(7) Uani 1 1 d .
O4 O 0.1920(13) 0.0525(19) 0.7736(13) 0.077(8) Uani 1 1 d .
O5 O 0.2589(14) -0.063(2) 0.5131(14) 0.083(9) Uani 1 1 d .
O6 O 0.3457(16) -0.005(2) 0.4714(12) 0.089(10) Uani 1 1 d .
O7 O 0.5241(16) 0.297(2) 0.6099(17) 0.096(10) Uani 1 1 d .
O8 O 0.5047(16) 0.205(2) 0.5286(14) 0.093(10) Uani 1 1 d .
O9 O 0.4223(16) 0.343(2) 0.7780(15) 0.097(11) Uani 1 1 d .
O10 O 0.3383(15) 0.284(2) 0.8188(15) 0.093(10) Uani 1 1 d .
O11 O 0.0921(10) 0.5552(13) 0.6115(9) 0.046(5) Uani 1 1 d .
O12 O 0.0596(10) 0.6664(13) 0.4632(9) 0.048(6) Uani 1 1 d .
O13 O 0.0008(10) 0.5450(13) 0.3694(10) 0.051(6) Uani 1 1 d .
O14 O -0.0158(10) 0.3276(13) 0.4367(10) 0.048(5) Uani 1 1 d .
O17 O 0.0647(10) 0.4136(12) 0.5324(9) 0.043(5) Uani 1 1 d .
O19 O 0.0912(10) 0.4439(13) 0.4143(10) 0.050(6) Uani 1 1 d .
O20 O 0.1422(10) 0.5493(13) 0.4943(10) 0.049(6) Uani 1 1 d .
O21 O 0.2540(16) 0.277(2) 0.6248(19) 0.123(14) Uani 1 1 d .
H21A H 0.2402 0.3191 0.6068 0.185 Uiso 1 1 calc RD
O15 O 0.0687(13) 0.2954(15) 0.6097(11) 0.061(7) Uani 1 1 d D
H15 H 0.08(2) 0.254(16) 0.631(15) 0.091 Uiso 1 1 d D
O18 O 0.1201(12) 0.2884(14) 0.4886(12) 0.061(7) Uani 1 1 d D
H18 H 0.11(2) 0.332(16) 0.468(16) 0.092 Uiso 1 1 d D
O16 O 0.1819(11) 0.4145(15) 0.5861(11) 0.058(6) Uani 1 1 d D
H16A H 0.171(14) 0.452(17) 0.560(9) 0.087 Uiso 1 1 d D

loop_
_atom_site_aniso_label
_atom_site_aniso_U_11
_atom_site_aniso_U_22
_atom_site_aniso_U_33
_atom_site_aniso_U_23
_atom_site_aniso_U_13
_atom_site_aniso_U_12
Sn1 0.0381(13) 0.0451(13) 0.0695(17) 0.0017(12) 0.0077(12) 0.0044(11)
Sn2 0.0440(14) 0.0464(14) 0.0610(16) 0.0028(12) 0.0102(12) -0.0011(11)
Sn3 0.0494(15) 0.0493(14) 0.0579(15) -0.0055(12) 0.0066(12) 0.0003(11)
Sn4 0.0439(14) 0.0491(14) 0.0604(16) 0.0051(12) -0.0001(12) 0.0031(11)
Sn5 0.0468(14) 0.0372(13) 0.0727(17) 0.0021(12) 0.0050(13) 0.0037(11)
Sn6 0.0420(13) 0.0419(13) 0.0645(16) -0.0022(12) 0.0024(12) -0.0040(11)
C1 0.07(3) 0.05(3) 0.14(5) -0.01(3) 0.00(3) -0.02(2)
C2 0.06(3) 0.07(3) 0.10(4) 0.00(3) 0.01(2) -0.02(2)
C3 0.04(2) 0.07(3) 0.09(3) 0.00(2) -0.01(2) -0.018(19)
C4 0.05(2) 0.07(3) 0.07(3) -0.01(2) 0.00(2) -0.01(2)
C5 0.06(3) 0.08(3) 0.06(3) -0.02(2) -0.01(2) -0.01(2)
C6 0.07(3) 0.07(3) 0.10(4) -0.04(3) -0.01(3) -0.01(2)
C7 0.13(5) 0.07(3) 0.19(6) 0.00(4) 0.00(5) -0.01(3)
C8 0.09(4) 0.08(4) 0.13(5) 0.04(3) 0.03(4) -0.02(3)
C9 0.06(3) 0.09(3) 0.07(3) 0.01(3) 0.02(2) 0.00(2)
C10 0.04(2) 0.08(3) 0.06(2) 0.00(2) 0.014(18) 0.00(2)
C11 0.05(2) 0.08(3) 0.08(3) 0.00(2) 0.02(2) -0.01(2)
C12 0.06(3) 0.11(4) 0.09(3) -0.01(3) 0.00(3) 0.01(3)
C13 0.08(3) 0.09(3) 0.05(2) 0.01(2) 0.01(2) 0.00(3)
C14 0.06(2) 0.10(3) 0.05(2) -0.02(2) 0.01(2) 0.00(2)
C15 0.05(2) 0.08(3) 0.05(2) -0.01(2) 0.011(19) 0.00(2)
C16 0.05(2) 0.07(3) 0.05(2) 0.00(2) 0.016(19) 0.00(2)
C17 0.11(4) 0.15(5) 0.07(3) 0.04(3) 0.02(3) 0.00(4)
C18 0.08(4) 0.12(4) 0.05(3) -0.02(3) -0.02(3) 0.01(3)
C19 0.06(2) 0.05(2) 0.08(3) -0.02(2) 0.01(2) -0.001(18)
C20 0.04(2) 0.04(2) 0.08(3) -0.02(2) 0.00(2) 0.001(17)
C21 0.06(2) 0.07(3) 0.08(3) -0.03(2) 0.01(2) 0.00(2)
C22 0.07(3) 0.06(3) 0.12(4) -0.01(3) 0.02(3) 0.01(2)
C23 0.05(2) 0.05(2) 0.10(3) -0.01(2) 0.00(2) -0.007(18)
C24 0.05(2) 0.04(2) 0.09(3) 0.00(2) 0.01(2) -0.001(17)
C25 0.05(2) 0.04(2) 0.08(3) 0.011(18) 0.01(2) 0.001(17)
C26 0.04(2) 0.04(2) 0.10(3) 0.00(2) 0.01(2) 0.003(16)
C27 0.05(2) 0.09(3) 0.11(4) -0.01(3) -0.01(2) -0.01(2)
C28 0.05(2) 0.06(2) 0.08(3) 0.01(2) 0.02(2) 0.00(2)
C29 0.06(2) 0.08(3) 0.05(2) 0.02(2) 0.022(19) 0.01(2)
C30 0.07(3) 0.07(3) 0.05(2) 0.02(2) 0.01(2) 0.01(2)
C31 0.05(2) 0.08(3) 0.08(3) 0.03(2) 0.03(2) 0.02(2)
C32 0.09(3) 0.08(3) 0.10(4) 0.04(3) 0.03(3) 0.03(3)
C33 0.07(3) 0.08(3) 0.06(3) -0.02(2) 0.01(2) 0.01(2)
C34 0.07(3) 0.08(3) 0.06(2) -0.01(2) 0.01(2) 0.01(3)
C35 0.07(3) 0.09(3) 0.04(2) -0.01(2) -0.004(19) 0.01(2)
C36 0.06(2) 0.08(3) 0.05(2) 0.01(2) 0.014(19) 0.02(2)
C37 0.07(3) 0.12(4) 0.10(4) -0.02(3) 0.02(3) 0.03(3)
C38 0.10(4) 0.07(3) 0.13(5) -0.02(3) 0.01(4) 0.02(3)
C39 0.08(3) 0.10(3) 0.06(3) -0.02(2) -0.02(2) 0.01(3)
C40 0.09(4) 0.09(4) 0.09(3) -0.01(3) -0.02(3) 0.02(3)
C41 0.06(3) 0.08(3) 0.07(3) 0.01(2) 0.02(2) 0.00(2)
C42 0.09(3) 0.04(2) 0.16(5) -0.01(2) 0.00(3) 0.00(2)
C43 0.12(4) 0.11(3) 0.14(5) -0.01(3) -0.01(3) -0.04(3)
C44 0.16(4) 0.12(3) 0.17(4) 0.02(3) 0.04(3) -0.02(3)
C45 0.21(4) 0.19(4) 0.19(4) 0.04(3) 0.07(3) -0.03(3)
C46 0.09(4) 0.19(4) 0.06(3) -0.02(3) 0.02(3) 0.01(3)
C47 0.21(4) 0.17(3) 0.16(4) -0.04(3) 0.01(3) -0.03(3)
C48 0.25(5) 0.18(3) 0.20(4) -0.01(2) 0.03(4) -0.01(3)
C49 0.21(5) 0.19(3) 0.23(5) -0.01(3) 0.03(3) 0.01(3)
C50 0.08(3) 0.08(3) 0.10(4) 0.00(3) 0.03(3) -0.02(3)
C51 0.16(4) 0.16(4) 0.16(4) 0.01(3) 0.04(3) -0.03(3)
C52 0.17(4) 0.18(4) 0.19(4) 0.01(3) 0.03(3) -0.05(3)
C53 0.18(6) 0.20(8) 0.20(7) -0.07(6) 0.07(5) -0.05(5)
C54 0.06(2) 0.07(3) 0.09(3) -0.01(2) -0.02(2) -0.02(2)
C55 0.12(5) 0.08(4) 0.27(9) 0.00(5) -0.06(6) -0.03(3)
C56 0.09(5) 0.15(6) 0.23(8) 0.00(6) -0.04(5) 0.00(4)
C57 0.08(4) 0.21(8) 0.20(7) 0.05(6) -0.02(5) 0.00(4)
C58 0.09(3) 0.10(3) 0.06(3) 0.03(3) -0.01(2) -0.01(3)
C59 0.17(4) 0.18(4) 0.13(4) 0.01(3) -0.01(3) -0.02(3)
C60 0.16(7) 0.24(10) 0.10(5) -0.04(6) -0.03(5) 0.03(7)
C61 0.25(12) 0.21(10) 0.20(9) -0.07(8) 0.05(8) -0.03(8)
C62 0.04(2) 0.08(3) 0.10(3) -0.02(2) 0.01(2) 0.01(2)
C63 0.05(2) 0.11(4) 0.12(4) -0.02(3) 0.02(3) -0.01(2)
C64 0.06(3) 0.16(5) 0.12(4) -0.01(4) 0.03(3) 0.00(3)
C65 0.08(4) 0.18(7) 0.23(8) -0.05(6) 0.04(5) -0.05(4)
C66 0.07(3) 0.12(4) 0.14(5) 0.03(4) 0.03(3) 0.01(3)
C67 0.06(3) 0.07(3) 0.12(4) -0.01(3) 0.01(3) 0.01(2)
O1 0.07(2) 0.09(2) 0.12(3) 0.027(19) 0.015(19) 0.016(18)
O2 0.09(2) 0.09(2) 0.14(3) 0.04(2) 0.06(2) 0.009(18)
O3 0.038(14) 0.059(16) 0.11(2) 0.017(16) 0.027(15) -0.001(12)
O4 0.049(16) 0.11(2) 0.08(2) 0.031(17) 0.028(15) 0.014(15)
O5 0.065(19) 0.10(2) 0.08(2) -0.028(19) -0.007(16) -0.011(17)
O6 0.08(2) 0.13(3) 0.054(17) -0.027(17) 0.005(16) 0.002(19)
O7 0.08(2) 0.08(2) 0.12(3) 0.01(2) 0.01(2) -0.039(18)
O8 0.09(2) 0.11(3) 0.08(2) 0.03(2) 0.027(18) -0.02(2)
O9 0.08(2) 0.08(2) 0.13(3) -0.05(2) -0.01(2) -0.009(17)
O10 0.09(2) 0.09(2) 0.10(2) -0.05(2) -0.006(19) 0.010(19)
O11 0.042(13) 0.040(12) 0.055(14) -0.001(10) 0.004(11) -0.002(10)
O12 0.047(13) 0.039(12) 0.057(14) 0.002(11) 0.005(11) -0.001(10)
O13 0.048(14) 0.040(12) 0.065(15) 0.004(11) 0.007(12) 0.007(10)
O14 0.040(12) 0.040(12) 0.062(14) -0.007(11) 0.003(11) -0.002(10)
O17 0.035(11) 0.041(12) 0.053(13) 0.000(10) 0.007(10) 0.001(10)
O19 0.043(13) 0.045(13) 0.063(15) -0.003(11) 0.010(11) 0.004(10)
O20 0.041(13) 0.038(12) 0.068(15) 0.000(11) 0.009(12) 0.001(10)
O21 0.09(2) 0.09(2) 0.20(4) 0.05(3) 0.05(3) 0.03(2)
O15 0.068(17) 0.046(14) 0.064(16) 0.017(12) -0.007(14) 0.010(13)
O18 0.050(15) 0.046(14) 0.09(2) -0.011(13) 0.015(14) 0.009(12)
O16 0.037(13) 0.063(16) 0.072(17) 0.003(13) 0.001(12) -0.006(11)

loop_
_atom_type_symbol
_atom_type_description
_atom_type_scat_dispersion_real
_atom_type_scat_dispersion_imag
_atom_type_scat_source
C C 0.0033 0.0016 'International Tables Vol C Tables 4.2.6.8 and 6.1.1.4'
H H 0.0000 0.0000 'International Tables Vol C Tables 4.2.6.8 and 6.1.1.4'
O O 0.0106 0.0060 'International Tables Vol C Tables 4.2.6.8 and 6.1.1.4'
Sn Sn -0.6537 1.4246 'International Tables Vol C Tables 4.2.6.8 and 6.1.1.4'

loop_
_geom_angle_atom_site_label_1
_geom_angle_atom_site_label_2
_geom_angle_atom_site_label_3
_geom_angle
_geom_angle_site_symmetry_1
_geom_angle_site_symmetry_3
O17 Sn1 O16 76.6(9) . .
O17 Sn1 O20 88.2(8) . .
O16 Sn1 O20 92.2(9) . .
O17 Sn1 O19 87.5(8) . .
O16 Sn1 O19 160.6(9) . .
O20 Sn1 O19 76.0(9) . .
O17 Sn1 O18 76.0(9) . .
O16 Sn1 O18 96.1(10) . .
O20 Sn1 O18 159.8(9) . .
O19 Sn1 O18 90.7(9) . .
O17 Sn1 C62 172.0(14) . .
O16 Sn1 C62 98.9(13) . .
O20 Sn1 C62 98.7(13) . .
O19 Sn1 C62 98.1(14) . .
O18 Sn1 C62 98.1(13) . .
O17 Sn1 Sn4 37.6(6) . .
O16 Sn1 Sn4 39.1(6) . .
O20 Sn1 Sn4 87.3(6) . .
O19 Sn1 Sn4 123.5(6) . .
O18 Sn1 Sn4 87.6(7) . .
C62 Sn1 Sn4 138.0(12) . .
O17 Sn1 Sn2 89.1(6) . .
O16 Sn1 Sn2 129.2(7) . .
O20 Sn1 Sn2 38.1(6) . .
O19 Sn1 Sn2 38.0(6) . .
O18 Sn1 Sn2 127.6(7) . .
C62 Sn1 Sn2 98.9(13) . .
Sn4 Sn1 Sn2 110.23(9) . .
O17 Sn1 H18 76(10) . .
O16 Sn1 H18 116(8) . .
O20 Sn1 H18 142(9) . .
O19 Sn1 H18 69(6) . .
O18 Sn1 H18 22(6) . .
C62 Sn1 H18 101(10) . .
Sn4 Sn1 H18 99(10) . .
Sn2 Sn1 H18 106(7) . .
O17 Sn1 H16A 77(9) . .
O16 Sn1 H16A 22(5) . .
O20 Sn1 H16A 71(5) . .
O19 Sn1 H16A 143(2) . .
O18 Sn1 H16A 116(8) . .
C62 Sn1 H16A 102(8) . .
Sn4 Sn1 H16A 41(10) . .
Sn2 Sn1 H16A 108(4) . .
H18 Sn1 H16A 135(10) . .
O12 Sn2 O13 96.3(9) . .
O12 Sn2 O19 135.3(9) . .
O13 Sn2 O19 77.8(8) . .
O12 Sn2 O20 77.5(8) . .
O13 Sn2 O20 136.2(9) . .
O19 Sn2 O20 77.3(8) . .
O12 Sn2 C50 111.4(15) . .
O13 Sn2 C50 109.6(15) . .
O19 Sn2 C50 112.3(15) . .
O20 Sn2 C50 113.0(15) . .
O12 Sn2 Sn3 120.7(6) . .
O13 Sn2 Sn3 39.6(6) . .
O19 Sn2 Sn3 38.2(6) . .
O20 Sn2 Sn3 107.1(6) . .
C50 Sn2 Sn3 119.2(13) . .
O12 Sn2 Sn6 39.4(6) . .
O13 Sn2 Sn6 120.6(7) . .
O19 Sn2 Sn6 106.4(6) . .
O20 Sn2 Sn6 38.2(6) . .
C50 Sn2 Sn6 121.4(13) . .
Sn3 Sn2 Sn6 118.59(10) . .
O12 Sn2 Sn1 109.5(6) . .
O13 Sn2 Sn1 110.3(6) . .
O19 Sn2 Sn1 38.8(6) . .
O20 Sn2 Sn1 38.6(6) . .
C50 Sn2 Sn1 117.7(14) . .
Sn3 Sn2 Sn1 72.51(8) . .
Sn6 Sn2 Sn1 71.95(8) . .
O19 Sn3 O14 95.7(9) . .
O19 Sn3 O11 135.7(9) . 3_566
O14 Sn3 O11 78.2(8) . 3_566
O19 Sn3 O13 77.8(9) . .
O14 Sn3 O13 135.9(9) . .
O11 Sn3 O13 77.3(8) 3_566 .
O19 Sn3 C46 109.6(16) . .
O14 Sn3 C46 112.8(19) . .
O11 Sn3 C46 113.2(15) 3_566 .
O13 Sn3 C46 110.4(19) . .
O19 Sn3 Sn6 120.4(7) . 3_566
O14 Sn3 Sn6 39.9(6) . 3_566
O11 Sn3 Sn6 38.4(6) 3_566 3_566
O13 Sn3 Sn6 106.8(6) . 3_566
C46 Sn3 Sn6 122.3(16) . 3_566
O19 Sn3 Sn2 39.4(6) . .
O14 Sn3 Sn2 120.4(6) . .
O11 Sn3 Sn2 107.0(6) 3_566 .
O13 Sn3 Sn2 38.4(6) . .
C46 Sn3 Sn2 117.9(17) . .
Sn6 Sn3 Sn2 118.82(10) 3_566 .
O19 Sn3 Sn4 109.8(6) . 3_566
O14 Sn3 Sn4 110.5(6) . 3_566
O11 Sn3 Sn4 38.9(6) 3_566 3_566
O13 Sn3 Sn4 38.4(6) . 3_566
C46 Sn3 Sn4 116.5(16) . 3_566
Sn6 Sn3 Sn4 72.52(8) 3_566 3_566
Sn2 Sn3 Sn4 72.29(8) . 3_566
O17 Sn4 O15 76.5(9) . .
O17 Sn4 C58 171.5(16) . .
O15 Sn4 C58 99.2(15) . .
O17 Sn4 O13 87.4(8) . 3_566
O15 Sn4 O13 91.0(9) . 3_566
C58 Sn4 O13 100.0(16) . 3_566
O17 Sn4 O16 76.1(9) . .
O15 Sn4 O16 96.6(10) . .
C58 Sn4 O16 97.4(15) . .
O13 Sn4 O16 159.6(9) 3_566 .
O17 Sn4 O11 87.2(8) . .
O15 Sn4 O11 159.6(8) . .
C58 Sn4 O11 98.5(14) . .
O13 Sn4 O11 75.9(8) 3_566 .
O16 Sn4 O11 91.1(9) . .
O17 Sn4 Sn5 38.3(6) . .
O15 Sn4 Sn5 38.4(7) . .
C58 Sn4 Sn5 137.6(13) . .
O13 Sn4 Sn5 85.9(6) 3_566 .
O16 Sn4 Sn5 88.4(7) . .
O11 Sn4 Sn5 123.5(6) . .
O17 Sn4 Sn1 37.5(6) . .
O15 Sn4 Sn1 88.3(7) . .
C58 Sn4 Sn1 136.2(14) . .
O13 Sn4 Sn1 123.1(6) 3_566 .
O16 Sn4 Sn1 38.8(6) . .
O11 Sn4 Sn1 86.0(6) . .
Sn5 Sn4 Sn1 60.55(8) . .
O17 Sn4 Sn3 88.4(5) . 3_566
O15 Sn4 Sn3 127.8(7) . 3_566
C58 Sn4 Sn3 100.0(14) . 3_566
O13 Sn4 Sn3 38.0(6) 3_566 3_566
O16 Sn4 Sn3 128.0(7) . 3_566
O11 Sn4 Sn3 38.0(6) . 3_566
Sn5 Sn4 Sn3 109.21(9) . 3_566
Sn1 Sn4 Sn3 109.09(9) . 3_566
O17 Sn5 O15 76.2(9) . .
O17 Sn5 O12 88.3(8) . 3_566
O15 Sn5 O12 92.2(9) . 3_566
O17 Sn5 O18 75.7(9) . .
O15 Sn5 O18 96.5(11) . .
O12 Sn5 O18 159.3(9) 3_566 .
O17 Sn5 O14 87.6(8) . .
O15 Sn5 O14 160.5(9) . .
O12 Sn5 O14 76.3(8) 3_566 .
O18 Sn5 O14 89.9(9) . .
O17 Sn5 C42 171.4(15) . .
O15 Sn5 C42 97.7(16) . .
O12 Sn5 C42 98.1(15) 3_566 .
O18 Sn5 C42 99.2(15) . .
O14 Sn5 C42 99.5(16) . .
O17 Sn5 Sn4 38.0(6) . .
O15 Sn5 Sn4 38.4(6) . .
O12 Sn5 Sn4 87.2(6) 3_566 .
O18 Sn5 Sn4 88.0(7) . .
O14 Sn5 Sn4 123.9(6) . .
C42 Sn5 Sn4 136.1(15) . .
O17 Sn5 Sn6 89.4(6) . 3_566
O15 Sn5 Sn6 129.2(7) . 3_566
O12 Sn5 Sn6 38.1(6) 3_566 3_566
O18 Sn5 Sn6 127.1(7) . 3_566
O14 Sn5 Sn6 38.3(6) . 3_566
C42 Sn5 Sn6 99.2(13) . 3_566
Sn4 Sn5 Sn6 110.55(9) . 3_566
O11 Sn6 O20 96.7(9) . .
O11 Sn6 O12 135.7(8) . .
O20 Sn6 O12 76.9(9) . .
O11 Sn6 O14 78.0(9) . 3_566
O20 Sn6 O14 135.4(8) . 3_566
O12 Sn6 O14 77.0(9) . 3_566
O11 Sn6 C54 112.1(13) . .
O20 Sn6 C54 113.9(14) . .
O12 Sn6 C54 110.4(13) . .
O14 Sn6 C54 108.9(14) 3_566 .
O11 Sn6 Sn3 39.6(6) . 3_566
O20 Sn6 Sn3 120.8(6) . 3_566
O12 Sn6 Sn3 106.7(6) . 3_566
O14 Sn6 Sn3 38.5(6) 3_566 3_566
C54 Sn6 Sn3 118.8(13) . 3_566
O11 Sn6 Sn2 120.5(6) . .
O20 Sn6 Sn2 39.3(6) . .
O12 Sn6 Sn2 37.8(6) . .
O14 Sn6 Sn2 106.1(6) 3_566 .
C54 Sn6 Sn2 121.1(13) . .
Sn3 Sn6 Sn2 118.23(9) 3_566 .
O11 Sn6 Sn5 110.4(6) . 3_566
O20 Sn6 Sn5 109.1(6) . 3_566
O12 Sn6 Sn5 38.3(6) . 3_566
O14 Sn6 Sn5 38.8(6) 3_566 3_566
C54 Sn6 Sn5 113.4(11) . 3_566
Sn3 Sn6 Sn5 72.72(8) 3_566 3_566
Sn2 Sn6 Sn5 71.48(8) . 3_566
C2 C1 C6 117(5) . .
C2 C1 C7 122(6) . .
C6 C1 C7 121(6) . .
C1 C2 C3 123(5) . .
C1 C2 O7 117(5) . .
C3 C2 O7 120(5) . .
C4 C3 C2 117(4) . .
C4 C3 C11 124(4) . .
C2 C3 C11 119(4) . .
C5 C4 C3 123(4) . .
C5 C4 H4 118.4 . .
C3 C4 H4 118.4 . .
C6 C5 C4 117(4) . .
C6 C5 C39 120(4) . .
C4 C5 C39 123(4) . .
C5 C6 C1 123(5) . .
C5 C6 O9 119(5) . .
C1 C6 O9 118(5) . .
C1 C7 H7A 109.5 . .
C1 C7 H7B 109.5 . .
H7A C7 H7B 109.5 . .
C1 C7 H7C 109.5 . .
H7A C7 H7C 109.5 . .
H7B C7 H7C 109.5 . .
O8 C8 O7 113(4) . .
O8 C8 H8A 108.9 . .
O7 C8 H8A 108.9 . .
O8 C8 H8B 108.9 . .
O7 C8 H8B 108.9 . .
H8A C8 H8B 107.7 . .
C13 C9 C10 121(4) . .
C13 C9 O8 118(4) . .
C10 C9 O8 120(4) . .
C16 C10 C9 119(4) . .
C16 C10 C11 123(4) . .
C9 C10 C11 118(4) . .
C12 C11 C3 113(4) . .
C12 C11 C10 112(4) . .
C3 C11 C10 108(3) . .
C12 C11 H11 107.6 . .
C3 C11 H11 107.6 . .
C10 C11 H11 107.6 . .
C11 C12 H12A 109.5 . .
C11 C12 H12B 109.5 . .
H12A C12 H12B 109.5 . .
C11 C12 H12C 109.5 . .
H12A C12 H12C 109.5 . .
H12B C12 H12C 109.5 . .
C14 C13 C9 118(4) . .
C14 C13 C17 121(4) . .
C9 C13 C17 122(4) . .
C15 C14 C13 123(4) . .
C15 C14 O6 120(4) . .
C13 C14 O6 116(4) . .
C14 C15 C16 117(4) . .
C14 C15 C21 120(4) . .
C16 C15 C21 122(4) . .
C10 C16 C15 122(4) . .
C10 C16 H16 119.0 . .
C15 C16 H16 119.0 . .
C13 C17 H17A 109.5 . .
C13 C17 H17B 109.5 . .
H17A C17 H17B 109.5 . .
C13 C17 H17C 109.5 . .
H17A C17 H17C 109.5 . .
H17B C17 H17C 109.5 . .
O5 C18 O6 116(4) . .
O5 C18 H18A 108.4 . .
O6 C18 H18A 108.4 . .
O5 C18 H18B 108.4 . .
O6 C18 H18B 108.4 . .
H18A C18 H18B 107.5 . .
C20 C19 O5 120(4) . .
C20 C19 C23 124(4) . .
O5 C19 C23 116(4) . .
C26 C20 C19 117(4) . .
C26 C20 C21 122(3) . .
C19 C20 C21 122(4) . .
C20 C21 C15 110(3) . .
C20 C21 C22 114(4) . .
C15 C21 C22 113(3) . .
C20 C21 H21 106.5 . .
C15 C21 H21 106.5 . .
C22 C21 H21 106.5 . .
C21 C22 H22A 109.5 . .
C21 C22 H22B 109.5 . .
H22A C22 H22B 109.5 . .
C21 C22 H22C 109.5 . .
H22A C22 H22C 109.5 . .
H22B C22 H22C 109.5 . .
C24 C23 C19 118(4) . .
C24 C23 C27 120(4) . .
C19 C23 C27 122(4) . .
C23 C24 O3 119(4) . .
C23 C24 C25 121(4) . .
O3 C24 C25 119(4) . .
C26 C25 C24 116(4) . .
C26 C25 C31 123(3) . .
C24 C25 C31 121(4) . .
C20 C26 C25 124(4) . .
C20 C26 H26 118.1 . .
C25 C26 H26 118.1 . .
C23 C27 H27A 109.5 . .
C23 C27 H27B 109.5 . .
H27A C27 H27B 109.5 . .
C23 C27 H27C 109.5 . .
H27A C27 H27C 109.5 . .
H27B C27 H27C 109.5 . .
O3 C28 O4 113(3) . .
O3 C28 C41 117(4) . .
O4 C28 C41 112(3) . .
O3 C28 H28 104.4 . .
O4 C28 H28 104.4 . .
C41 C28 H28 104.4 . .
C33 C29 O4 122(4) . .
C33 C29 C30 120(4) . .
O4 C29 C30 118(4) . .
C36 C30 C29 118(4) . .
C36 C30 C31 121(4) . .
C29 C30 C31 121(4) . .
C30 C31 C25 108(3) . .
C30 C31 C32 115(4) . .
C25 C31 C32 114(3) . .
C30 C31 H31 106.2 . .
C25 C31 H31 106.2 . .
C32 C31 H31 106.2 . .
C31 C32 H32A 109.5 . .
C31 C32 H32B 109.5 . .
H32A C32 H32B 109.5 . .
C31 C32 H32C 109.5 . .
H32A C32 H32C 109.5 . .
H32B C32 H32C 109.5 . .
C29 C33 C34 120(4) . .
C29 C33 C37 120(4) . .
C34 C33 C37 120(4) . .
C33 C34 C35 120(4) . .
C33 C34 O10 120(4) . .
C35 C34 O10 120(4) . .
C36 C35 C34 119(4) . .
C36 C35 C39 122(4) . .
C34 C35 C39 118(4) . .
C35 C36 C30 122(4) . .
C35 C36 H36 119.1 . .
C30 C36 H36 119.1 . .
C33 C37 H37A 109.5 . .
C33 C37 H37B 109.5 . .
H37A C37 H37B 109.5 . .
C33 C37 H37C 109.5 . .
H37A C37 H37C 109.5 . .
H37B C37 H37C 109.5 . .
O9 C38 O10 112(5) . .
O9 C38 H38A 109.1 . .
O10 C38 H38A 109.1 . .
O9 C38 H38B 109.1 . .
O10 C38 H38B 109.1 . .
H38A C38 H38B 107.9 . .
C5 C39 C40 116(4) . .
C5 C39 C35 111(3) . .
C40 C39 C35 111(4) . .
C5 C39 H39 106.0 . .
C40 C39 H39 106.0 . .
C35 C39 H39 106.0 . .
C39 C40 H40A 109.5 . .
C39 C40 H40B 109.5 . .
H40A C40 H40B 109.5 . .
C39 C40 H40C 109.5 . .
H40A C40 H40C 109.5 . .
H40B C40 H40C 109.5 . .
O2 C41 O1 126(4) . .
O2 C41 C28 118(4) . .
O1 C41 C28 115(4) . .
C43 C42 Sn5 112(3) . .
C43 C42 H42A 109.3 . .
Sn5 C42 H42A 109.3 . .
C43 C42 H42B 109.3 . .
Sn5 C42 H42B 109.3 . .
H42A C42 H42B 107.9 . .
C44 C43 C42 116(5) . .
C44 C43 H43A 108.3 . .
C42 C43 H43A 108.3 . .
C44 C43 H43B 108.3 . .
C42 C43 H43B 108.3 . .
H43A C43 H43B 107.4 . .
C45 C44 C43 111(7) . .
C45 C44 H44A 109.5 . .
C43 C44 H44A 109.5 . .
C45 C44 H44B 109.5 . .
C43 C44 H44B 109.5 . .
H44A C44 H44B 108.0 . .
C44 C45 H45A 109.5 . .
C44 C45 H45B 109.5 . .
H45A C45 H45B 109.5 . .
C44 C45 H45C 109.5 . .
H45A C45 H45C 109.5 . .
H45B C45 H45C 109.5 . .
C47 C46 Sn3 119(5) . .
C47 C46 H46A 107.5 . .
Sn3 C46 H46A 107.5 . .
C47 C46 H46B 107.5 . .
Sn3 C46 H46B 107.5 . .
H46A C46 H46B 107.0 . .
C48 C47 C46 114(8) . .
C48 C47 H47A 108.6 . .
C46 C47 H47A 108.6 . .
C48 C47 H47B 108.6 . .
C46 C47 H47B 108.6 . .
H47A C47 H47B 107.6 . .
C49 C48 C47 137(10) . .
C49 C48 H48A 102.8 . .
C47 C48 H48A 102.8 . .
C49 C48 H48B 102.8 . .
C47 C48 H48B 102.8 . .
H48A C48 H48B 105.0 . .
C48 C49 H49A 109.5 . .
C48 C49 H49B 109.5 . .
H49A C49 H49B 109.5 . .
C48 C49 H49C 109.5 . .
H49A C49 H49C 109.5 . .
H49B C49 H49C 109.5 . .
C51 C50 Sn2 122(4) . .
C51 C50 H50A 106.9 . .
Sn2 C50 H50A 106.9 . .
C51 C50 H50B 106.9 . .
Sn2 C50 H50B 106.9 . .
H50A C50 H50B 106.7 . .
C50 C51 C52 121(7) . .
C50 C51 H51A 107.0 . .
C52 C51 H51A 107.0 . .
C50 C51 H51B 107.0 . .
C52 C51 H51B 107.0 . .
H51A C51 H51B 106.7 . .
C51 C52 C53 123(7) . .
C51 C52 H52A 106.5 . .
C53 C52 H52A 106.5 . .
C51 C52 H52B 106.5 . .
C53 C52 H52B 106.5 . .
H52A C52 H52B 106.5 . .
C52 C53 H53A 109.5 . .
C52 C53 H53B 109.5 . .
H53A C53 H53B 109.5 . .
C52 C53 H53C 109.5 . .
H53A C53 H53C 109.5 . .
H53B C53 H53C 109.5 . .
C55 C54 Sn6 117(3) . .
C55 C54 H54A 108.0 . .
Sn6 C54 H54A 108.0 . .
C55 C54 H54B 108.0 . .
Sn6 C54 H54B 108.0 . .
H54A C54 H54B 107.3 . .
C56 C55 C54 121(6) . .
C56 C55 H55A 107.1 . .
C54 C55 H55A 107.1 . .
C56 C55 H55B 107.1 . .
C54 C55 H55B 107.1 . .
H55A C55 H55B 106.8 . .
C55 C56 C57 118(7) . .
C55 C56 H56A 107.7 . .
C57 C56 H56A 107.7 . .
C55 C56 H56B 107.7 . .
C57 C56 H56B 107.7 . .
H56A C56 H56B 107.1 . .
C56 C57 H57A 109.5 . .
C56 C57 H57B 109.5 . .
H57A C57 H57B 109.5 . .
C56 C57 H57C 109.5 . .
H57A C57 H57C 109.5 . .
H57B C57 H57C 109.5 . .
C59 C58 Sn4 119(4) . .
C59 C58 H58A 107.5 . .
Sn4 C58 H58A 107.5 . .
C59 C58 H58B 107.5 . .
Sn4 C58 H58B 107.5 . .
H58A C58 H58B 107.0 . .
C58 C59 C60 126(7) . .
C58 C59 H59A 105.9 . .
C60 C59 H59A 105.9 . .
C58 C59 H59B 105.9 . .
C60 C59 H59B 105.9 . .
H59A C59 H59B 106.3 . .
C61 C60 C59 113(8) . .
C61 C60 H60A 109.1 . .
C59 C60 H60A 109.1 . .
C61 C60 H60B 109.1 . .
C59 C60 H60B 109.1 . .
H60A C60 H60B 107.8 . .
C60 C61 H61A 109.5 . .
C60 C61 H61B 109.5 . .
H61A C61 H61B 109.5 . .
C60 C61 H61C 109.5 . .
H61A C61 H61C 109.5 . .
H61B C61 H61C 109.5 . .
C63 C62 Sn1 116(3) . .
C63 C62 H62A 108.2 . .
Sn1 C62 H62A 108.2 . .
C63 C62 H62B 108.2 . .
Sn1 C62 H62B 108.2 . .
H62A C62 H62B 107.3 . .
C62 C63 C64 117(4) . .
C62 C63 H63A 108.2 . .
C64 C63 H63A 108.2 . .
C62 C63 H63B 108.2 . .
C64 C63 H63B 108.2 . .
H63A C63 H63B 107.3 . .
C63 C64 C65 116(5) . .
C63 C64 H64A 108.4 . .
C65 C64 H64A 108.4 . .
C63 C64 H64B 108.4 . .
C65 C64 H64B 108.4 . .
H64A C64 H64B 107.4 . .
C64 C65 H65A 109.5 . .
C64 C65 H65B 109.5 . .
H65A C65 H65B 109.5 . .
C64 C65 H65C 109.5 . .
H65A C65 H65C 109.5 . .
H65B C65 H65C 109.5 . .
O21 C66 C67 114(4) . .
O21 C66 H66A 108.9 . .
C67 C66 H66A 108.9 . .
O21 C66 H66B 108.9 . .
C67 C66 H66B 108.9 . .
H66A C66 H66B 107.7 . .
C66 C67 H67A 109.5 . .
C66 C67 H67B 109.5 . .
H67A C67 H67B 109.5 . .
C66 C67 H67C 109.5 . .
H67A C67 H67C 109.5 . .
H67B C67 H67C 109.5 . .
C24 O3 C28 124(3) . .
C29 O4 C28 123(3) . .
C18 O5 C19 117(3) . .
C14 O6 C18 117(3) . .
C2 O7 C8 117(3) . .
C9 O8 C8 117(3) . .
C38 O9 C6 117(3) . .
C34 O10 C38 120(3) . .
Sn6 O11 Sn3 102.1(9) . 3_566
Sn6 O11 Sn4 135.3(11) . .
Sn3 O11 Sn4 103.1(9) 3_566 .
Sn2 O12 Sn6 102.8(9) . .
Sn2 O12 Sn5 134.7(11) . 3_566
Sn6 O12 Sn5 103.6(10) . 3_566
Sn2 O13 Sn3 101.9(9) . .
Sn2 O13 Sn4 135.4(11) . 3_566
Sn3 O13 Sn4 103.6(10) . 3_566
Sn3 O14 Sn6 101.5(9) . 3_566
Sn3 O14 Sn5 135.9(10) . .
Sn6 O14 Sn5 102.9(10) 3_566 .
Sn1 O17 Sn4 104.9(9) . .
Sn1 O17 Sn5 105.4(9) . .
Sn4 O17 Sn5 103.7(9) . .
Sn3 O19 Sn2 102.4(9) . .
Sn3 O19 Sn1 135.8(12) . .
Sn2 O19 Sn1 103.3(9) . .
Sn6 O20 Sn2 102.5(9) . .
Sn6 O20 Sn1 134.2(12) . .
Sn2 O20 Sn1 103.3(9) . .
C66 O21 H21A 109.5 . .
Sn4 O15 Sn5 103.2(9) . .
Sn4 O15 H15 130(10) . .
Sn5 O15 H15 125(10) . .
Sn5 O18 Sn1 102.7(10) . .
Sn5 O18 H18 91(10) . .
Sn1 O18 H18 45(10) . .
Sn1 O16 Sn4 102.1(9) . .
Sn1 O16 H16A 44(10) . .
Sn4 O16 H16A 94(10) . .

loop_
_geom_bond_atom_site_label_1
_geom_bond_atom_site_label_2
_geom_bond_distance
_geom_bond_site_symmetry_2
Sn1 O17 2.07(2) .
Sn1 O16 2.10(2) .
Sn1 O20 2.11(2) .
Sn1 O19 2.11(2) .
Sn1 O18 2.12(2) .
Sn1 C62 2.12(4) .
Sn1 Sn4 3.283(4) .
Sn1 Sn2 3.283(3) .
Sn1 H18 1.6(4) .
Sn1 H16A 1.6(3) .
Sn2 O12 2.02(2) .
Sn2 O13 2.03(2) .
Sn2 O19 2.08(2) .
Sn2 O20 2.08(2) .
Sn2 C50 2.08(4) .
Sn2 Sn3 3.195(3) .
Sn2 Sn6 3.211(4) .
Sn3 O19 2.02(2) .
Sn3 O14 2.03(2) .
Sn3 O11 2.08(2) 3_566
Sn3 O13 2.08(2) .
Sn3 C46 2.12(4) .
Sn3 Sn6 3.193(4) 3_566
Sn3 Sn4 3.292(3) 3_566
Sn4 O17 2.07(2) .
Sn4 O15 2.09(2) .
Sn4 C58 2.10(4) .
Sn4 O13 2.11(2) 3_566
Sn4 O16 2.12(2) .
Sn4 O11 2.12(2) .
Sn4 Sn5 3.271(3) .
Sn4 Sn3 3.292(3) 3_566
Sn5 O17 2.09(2) .
Sn5 O15 2.09(2) .
Sn5 O12 2.10(2) 3_566
Sn5 O18 2.11(3) .
Sn5 O14 2.12(2) .
Sn5 C42 2.12(4) .
Sn5 Sn6 3.289(3) 3_566
Sn6 O11 2.03(2) .
Sn6 O20 2.04(2) .
Sn6 O12 2.09(2) .
Sn6 O14 2.09(2) 3_566
Sn6 C54 2.12(3) .
Sn6 Sn3 3.193(4) 3_566
Sn6 Sn5 3.289(3) 3_566
C1 C2 1.37(7) .
C1 C6 1.38(7) .
C1 C7 1.50(6) .
C2 C3 1.39(6) .
C2 O7 1.39(5) .
C3 C4 1.38(6) .
C3 C11 1.54(6) .
C4 C5 1.38(5) .
C4 H4 0.9300 .
C5 C6 1.37(6) .
C5 C39 1.49(6) .
C6 O9 1.42(5) .
C7 H7A 0.9600 .
C7 H7B 0.9600 .
C7 H7C 0.9600 .
C8 O8 1.41(6) .
C8 O7 1.41(6) .
C8 H8A 0.9700 .
C8 H8B 0.9700 .
C9 C13 1.38(6) .
C9 C10 1.38(5) .
C9 O8 1.40(5) .
C10 C16 1.36(5) .
C10 C11 1.55(5) .
C11 C12 1.53(6) .
C11 H11 0.9800 .
C12 H12A 0.9600 .
C12 H12B 0.9600 .
C12 H12C 0.9600 .
C13 C14 1.38(6) .
C13 C17 1.53(6) .
C14 C15 1.36(5) .
C14 O6 1.41(4) .
C15 C16 1.39(5) .
C15 C21 1.51(6) .
C16 H16 0.9300 .
C17 H17A 0.9600 .
C17 H17B 0.9600 .
C17 H17C 0.9600 .
C18 O5 1.38(6) .
C18 O6 1.41(5) .
C18 H18A 0.9700 .
C18 H18B 0.9700 .
C19 C20 1.38(5) .
C19 O5 1.39(5) .
C19 C23 1.39(5) .
C20 C26 1.37(5) .
C20 C21 1.48(5) .
C21 C22 1.53(6) .
C21 H21 0.9800 .
C22 H22A 0.9600 .
C22 H22B 0.9600 .
C22 H22C 0.9600 .
C23 C24 1.38(6) .
C23 C27 1.51(5) .
C24 O3 1.38(4) .
C24 C25 1.42(5) .
C25 C26 1.40(5) .
C25 C31 1.51(5) .
C26 H26 0.9300 .
C27 H27A 0.9600 .
C27 H27B 0.9600 .
C27 H27C 0.9600 .
C28 O3 1.39(4) .
C28 O4 1.41(5) .
C28 C41 1.54(5) .
C28 H28 0.9800 .
C29 C33 1.34(5) .
C29 O4 1.38(5) .
C29 C30 1.43(5) .
C30 C36 1.38(5) .
C30 C31 1.51(6) .
C31 C32 1.52(5) .
C31 H31 0.9800 .
C32 H32A 0.9600 .
C32 H32B 0.9600 .
C32 H32C 0.9600 .
C33 C34 1.38(6) .
C33 C37 1.49(6) .
C34 C35 1.40(5) .
C34 O10 1.41(5) .
C35 C36 1.35(5) .
C35 C39 1.54(6) .
C36 H36 0.9300 .
C37 H37A 0.9600 .
C37 H37B 0.9600 .
C37 H37C 0.9600 .
C38 O9 1.36(6) .
C38 O10 1.42(6) .
C38 H38A 0.9700 .
C38 H38B 0.9700 .
C39 C40 1.51(6) .
C39 H39 0.9800 .
C40 H40A 0.9600 .
C40 H40B 0.9600 .
C40 H40C 0.9600 .
C41 O2 1.21(5) .
C41 O1 1.26(5) .
C42 C43 1.60(8) .
C42 H42A 0.9700 .
C42 H42B 0.9700 .
C43 C44 1.45(8) .
C43 H43A 0.9700 .
C43 H43B 0.9700 .
C44 C45 1.44(9) .
C44 H44A 0.9700 .
C44 H44B 0.9700 .
C45 H45A 0.9600 .
C45 H45B 0.9600 .
C45 H45C 0.9600 .
C46 C47 1.47(8) .
C46 H46A 0.9700 .
C46 H46B 0.9700 .
C47 C48 1.40(10) .
C47 H47A 0.9700 .
C47 H47B 0.9700 .
C48 C49 1.39(11) .
C48 H48A 0.9700 .
C48 H48B 0.9700 .
C49 H49A 0.9600 .
C49 H49B 0.9600 .
C49 H49C 0.9600 .
C50 C51 1.39(7) .
C50 H50A 0.9700 .
C50 H50B 0.9700 .
C51 C52 1.45(4) .
C51 H51A 0.9700 .
C51 H51B 0.9700 .
C52 C53 1.48(9) .
C52 H52A 0.9700 .
C52 H52B 0.9700 .
C53 H53A 0.9600 .
C53 H53B 0.9600 .
C53 H53C 0.9600 .
C54 C55 1.44(7) .
C54 H54A 0.9700 .
C54 H54B 0.9700 .
C55 C56 1.44(4) .
C55 H55A 0.9700 .
C55 H55B 0.9700 .
C56 C57 1.48(8) .
C56 H56A 0.9700 .
C56 H56B 0.9700 .
C57 H57A 0.9600 .
C57 H57B 0.9600 .
C57 H57C 0.9600 .
C58 C59 1.46(8) .
C58 H58A 0.9700 .
C58 H58B 0.9700 .
C59 C60 1.48(8) .
C59 H59A 0.9700 .
C59 H59B 0.9700 .
C60 C61 1.47(10) .
C60 H60A 0.9700 .
C60 H60B 0.9700 .
C61 H61A 0.9600 .
C61 H61B 0.9600 .
C61 H61C 0.9600 .
C62 C63 1.48(5) .
C62 H62A 0.9700 .
C62 H62B 0.9700 .
C63 C64 1.48(6) .
C63 H63A 0.9700 .
C63 H63B 0.9700 .
C64 C65 1.50(7) .
C64 H64A 0.9700 .
C64 H64B 0.9700 .
C65 H65A 0.9600 .
C65 H65B 0.9600 .
C65 H65C 0.9600 .
C66 O21 1.39(5) .
C66 C67 1.49(6) .
C66 H66A 0.9700 .
C66 H66B 0.9700 .
C67 H67A 0.9600 .
C67 H67B 0.9600 .
C67 H67C 0.9600 .
O11 Sn3 2.08(2) 3_566
O12 Sn5 2.10(2) 3_566
O13 Sn4 2.11(2) 3_566
O14 Sn6 2.09(2) 3_566
O21 H21A 0.8200 .
O15 H15 0.820(4) .
O18 H18 0.850(4) .
O16 H16A 0.851(4) .

loop_
_geom_hbond_atom_site_label_D
_geom_hbond_atom_site_label_H
_geom_hbond_atom_site_label_A
_geom_hbond_distance_DH
_geom_hbond_distance_HA
_geom_hbond_distance_DA
_geom_hbond_angle_DHA
O21 H21A O16 0.82 1.96 2.73(4) 156.6
O15 H15 O1 0.820(4) 1.81(4) 2.63(4) 179(47)
O18 H18 O19 0.850(4) 2.16(3) 3.01(3) 176(4)
O16 H16A O20 0.851(4) 2.18(3) 3.03(3) 180(57)

loop_
_geom_torsion_atom_site_label_1
_geom_torsion_atom_site_label_2
_geom_torsion_atom_site_label_3
_geom_torsion_atom_site_label_4
_geom_torsion
_geom_torsion_site_symmetry_1
_geom_torsion_site_symmetry_4
O17 Sn1 Sn2 O12 52.5(9) . .
O16 Sn1 Sn2 O12 -19.2(10) . .
O20 Sn1 Sn2 O12 -35.7(11) . .
O19 Sn1 Sn2 O12 139.7(12) . .
O18 Sn1 Sn2 O12 124.0(11) . .
C62 Sn1 Sn2 O12 -128.5(13) . .
Sn4 Sn1 Sn2 O12 20.8(7) . .
O17 Sn1 Sn2 O13 -52.2(9) . .
O16 Sn1 Sn2 O13 -124.0(11) . .
O20 Sn1 Sn2 O13 -140.5(12) . .
O19 Sn1 Sn2 O13 34.9(12) . .
O18 Sn1 Sn2 O13 19.2(11) . .
C62 Sn1 Sn2 O13 126.7(13) . .
Sn4 Sn1 Sn2 O13 -84.0(7) . .
O17 Sn1 Sn2 O19 -87.1(11) . .
O16 Sn1 Sn2 O19 -158.9(13) . .
O20 Sn1 Sn2 O19 -175.4(14) . .
O18 Sn1 Sn2 O19 -15.7(13) . .
C62 Sn1 Sn2 O19 91.8(15) . .
Sn4 Sn1 Sn2 O19 -118.9(10) . .
O17 Sn1 Sn2 O20 88.3(11) . .
O16 Sn1 Sn2 O20 16.5(12) . .
O19 Sn1 Sn2 O20 175.4(14) . .
O18 Sn1 Sn2 O20 159.7(13) . .
C62 Sn1 Sn2 O20 -92.8(14) . .
Sn4 Sn1 Sn2 O20 56.5(10) . .
O17 Sn1 Sn2 C50 -178.9(16) . .
O16 Sn1 Sn2 C50 109.4(17) . .
O20 Sn1 Sn2 C50 92.9(18) . .
O19 Sn1 Sn2 C50 -91.7(18) . .
O18 Sn1 Sn2 C50 -107.4(17) . .
C62 Sn1 Sn2 C50 0.1(18) . .
Sn4 Sn1 Sn2 C50 149.4(15) . .
O17 Sn1 Sn2 Sn3 -64.6(6) . .
O16 Sn1 Sn2 Sn3 -136.3(8) . .
O20 Sn1 Sn2 Sn3 -152.8(10) . .
O19 Sn1 Sn2 Sn3 22.6(10) . .
O18 Sn1 Sn2 Sn3 6.9(9) . .
C62 Sn1 Sn2 Sn3 114.4(11) . .
Sn4 Sn1 Sn2 Sn3 -96.33(10) . .
O17 Sn1 Sn2 Sn6 64.5(6) . .
O16 Sn1 Sn2 Sn6 -7.3(8) . .
O20 Sn1 Sn2 Sn6 -23.7(10) . .
O19 Sn1 Sn2 Sn6 151.7(10) . .
O18 Sn1 Sn2 Sn6 136.0(9) . .
C62 Sn1 Sn2 Sn6 -116.5(11) . .
Sn4 Sn1 Sn2 Sn6 32.75(9) . .
O12 Sn2 Sn3 O19 -125.6(12) . .
O13 Sn2 Sn3 O19 175.4(14) . .
O20 Sn2 Sn3 O19 -40.2(12) . .
C50 Sn2 Sn3 O19 89.6(19) . .
Sn6 Sn2 Sn3 O19 -80.1(10) . .
Sn1 Sn2 Sn3 O19 -22.9(10) . .
O12 Sn2 Sn3 O14 -67.9(10) . .
O13 Sn2 Sn3 O14 -126.9(12) . .
O19 Sn2 Sn3 O14 57.7(12) . .
O20 Sn2 Sn3 O14 17.5(10) . .
C50 Sn2 Sn3 O14 147.3(18) . .
Sn6 Sn2 Sn3 O14 -22.4(7) . .
Sn1 Sn2 Sn3 O14 34.9(7) . .
O12 Sn2 Sn3 O11 18.1(9) . 3_566
O13 Sn2 Sn3 O11 -40.8(12) . 3_566
O19 Sn2 Sn3 O11 143.8(12) . 3_566
O20 Sn2 Sn3 O11 103.5(9) . 3_566
C50 Sn2 Sn3 O11 -126.7(18) . 3_566
Sn6 Sn2 Sn3 O11 63.7(6) . 3_566
Sn1 Sn2 Sn3 O11 120.9(6) . 3_566
O12 Sn2 Sn3 O13 58.9(12) . .
O19 Sn2 Sn3 O13 -175.4(14) . .
O20 Sn2 Sn3 O13 144.3(12) . .
C50 Sn2 Sn3 O13 -85.8(19) . .
Sn6 Sn2 Sn3 O13 104.5(10) . .
Sn1 Sn2 Sn3 O13 161.7(10) . .
O12 Sn2 Sn3 C46 147.1(19) . .
O13 Sn2 Sn3 C46 88(2) . .
O19 Sn2 Sn3 C46 -87(2) . .
O20 Sn2 Sn3 C46 -127.5(18) . .
C50 Sn2 Sn3 C46 2(2) . .
Sn6 Sn2 Sn3 C46 -167.4(17) . .
Sn1 Sn2 Sn3 C46 -110.1(17) . .
O12 Sn2 Sn3 Sn6 -21.7(7) . 3_566
O13 Sn2 Sn3 Sn6 -80.7(10) . 3_566
O19 Sn2 Sn3 Sn6 103.9(10) . 3_566
O20 Sn2 Sn3 Sn6 63.7(6) . 3_566
C50 Sn2 Sn3 Sn6 -166.5(17) . 3_566
Sn6 Sn2 Sn3 Sn6 23.83(16) . 3_566
Sn1 Sn2 Sn3 Sn6 81.04(11) . 3_566
O12 Sn2 Sn3 Sn4 35.9(7) . 3_566
O13 Sn2 Sn3 Sn4 -23.1(10) . 3_566
O19 Sn2 Sn3 Sn4 161.5(10) . 3_566
O20 Sn2 Sn3 Sn4 121.3(6) . 3_566
C50 Sn2 Sn3 Sn4 -108.9(17) . 3_566
Sn6 Sn2 Sn3 Sn4 81.45(11) . 3_566
Sn1 Sn2 Sn3 Sn4 138.65(9) . 3_566
O16 Sn1 Sn4 O17 -172.5(14) . .
O20 Sn1 Sn4 O17 90.6(11) . .
O19 Sn1 Sn4 O17 19.4(11) . .
O18 Sn1 Sn4 O17 -69.9(11) . .
C62 Sn1 Sn4 O17 -169.4(19) . .
Sn2 Sn1 Sn4 O17 59.6(9) . .
O17 Sn1 Sn4 O15 69.8(11) . .
O16 Sn1 Sn4 O15 -102.8(13) . .
O20 Sn1 Sn4 O15 160.4(9) . .
O19 Sn1 Sn4 O15 89.2(10) . .
O18 Sn1 Sn4 O15 -0.1(9) . .
C62 Sn1 Sn4 O15 -99.6(18) . .
Sn2 Sn1 Sn4 O15 129.4(7) . .
O17 Sn1 Sn4 C58 171(2) . .
O16 Sn1 Sn4 C58 -1(2) . .
O20 Sn1 Sn4 C58 -98(2) . .
O19 Sn1 Sn4 C58 -169(2) . .
O18 Sn1 Sn4 C58 101(2) . .
C62 Sn1 Sn4 C58 2(3) . .
Sn2 Sn1 Sn4 C58 -129.0(19) . .
O17 Sn1 Sn4 O13 -20.3(11) . 3_566
O16 Sn1 Sn4 O13 167.1(13) . 3_566
O20 Sn1 Sn4 O13 70.3(9) . 3_566
O19 Sn1 Sn4 O13 -0.9(10) . 3_566
O18 Sn1 Sn4 O13 -90.2(10) . 3_566
C62 Sn1 Sn4 O13 170.2(18) . 3_566
Sn2 Sn1 Sn4 O13 39.3(7) . 3_566
O17 Sn1 Sn4 O16 172.5(14) . .
O20 Sn1 Sn4 O16 -96.9(12) . .
O19 Sn1 Sn4 O16 -168.1(13) . .
O18 Sn1 Sn4 O16 102.7(13) . .
C62 Sn1 Sn4 O16 3(2) . .
Sn2 Sn1 Sn4 O16 -127.8(11) . .
O17 Sn1 Sn4 O11 -90.6(10) . .
O16 Sn1 Sn4 O11 96.9(12) . .
O20 Sn1 Sn4 O11 0.0(8) . .
O19 Sn1 Sn4 O11 -71.2(9) . .
O18 Sn1 Sn4 O11 -160.5(9) . .
C62 Sn1 Sn4 O11 100.0(18) . .
Sn2 Sn1 Sn4 O11 -31.0(6) . .
O17 Sn1 Sn4 Sn5 41.8(9) . .
O16 Sn1 Sn4 Sn5 -130.7(11) . .
O20 Sn1 Sn4 Sn5 132.4(6) . .
O19 Sn1 Sn4 Sn5 61.2(7) . .
O18 Sn1 Sn4 Sn5 -28.0(7) . .
C62 Sn1 Sn4 Sn5 -127.6(17) . .
Sn2 Sn1 Sn4 Sn5 101.46(10) . .
O17 Sn1 Sn4 Sn3 -59.9(9) . 3_566
O16 Sn1 Sn4 Sn3 127.5(11) . 3_566
O20 Sn1 Sn4 Sn3 30.7(6) . 3_566
O19 Sn1 Sn4 Sn3 -40.6(7) . 3_566
O18 Sn1 Sn4 Sn3 -129.8(7) . 3_566
C62 Sn1 Sn4 Sn3 130.6(17) . 3_566
Sn2 Sn1 Sn4 Sn3 -0.33(12) . 3_566
O15 Sn4 Sn5 O17 -172.1(15) . .
C58 Sn4 Sn5 O17 -169(2) . .
O13 Sn4 Sn5 O17 91.1(11) 3_566 .
O16 Sn4 Sn5 O17 -69.3(11) . .
O11 Sn4 Sn5 O17 21.0(11) . .
Sn1 Sn4 Sn5 O17 -41.0(9) . .
Sn3 Sn4 Sn5 O17 60.6(9) 3_566 .
O17 Sn4 Sn5 O15 172.1(15) . .
C58 Sn4 Sn5 O15 4(2) . .
O13 Sn4 Sn5 O15 -96.9(13) 3_566 .
O16 Sn4 Sn5 O15 102.7(14) . .
O11 Sn4 Sn5 O15 -166.9(14) . .
Sn1 Sn4 Sn5 O15 131.1(12) . .
Sn3 Sn4 Sn5 O15 -127.3(12) 3_566 .
O17 Sn4 Sn5 O12 -90.9(11) . 3_566
O15 Sn4 Sn5 O12 97.1(13) . 3_566
C58 Sn4 Sn5 O12 101(2) . 3_566
O13 Sn4 Sn5 O12 0.2(8) 3_566 3_566
O16 Sn4 Sn5 O12 -160.2(9) . 3_566
O11 Sn4 Sn5 O12 -69.9(9) . 3_566
Sn1 Sn4 Sn5 O12 -131.8(6) . 3_566
Sn3 Sn4 Sn5 O12 -30.2(6) 3_566 3_566
O17 Sn4 Sn5 O18 69.1(11) . .
O15 Sn4 Sn5 O18 -103.0(14) . .
C58 Sn4 Sn5 O18 -99(2) . .
O13 Sn4 Sn5 O18 160.1(9) 3_566 .
O16 Sn4 Sn5 O18 -0.3(9) . .
O11 Sn4 Sn5 O18 90.1(10) . .
Sn1 Sn4 Sn5 O18 28.1(7) . .
Sn3 Sn4 Sn5 O18 129.7(7) 3_566 .
O17 Sn4 Sn5 O14 -19.4(11) . .
O15 Sn4 Sn5 O14 168.5(14) . .
C58 Sn4 Sn5 O14 172(2) . .
O13 Sn4 Sn5 O14 71.6(9) 3_566 .
O16 Sn4 Sn5 O14 -88.8(10) . .
O11 Sn4 Sn5 O14 1.6(10) . .
Sn1 Sn4 Sn5 O14 -60.4(7) . .
Sn3 Sn4 Sn5 O14 41.2(7) 3_566 .
O17 Sn4 Sn5 C42 170(2) . .
O15 Sn4 Sn5 C42 -2(2) . .
C58 Sn4 Sn5 C42 2(3) . .
O13 Sn4 Sn5 C42 -99(2) 3_566 .
O16 Sn4 Sn5 C42 101(2) . .
O11 Sn4 Sn5 C42 -169(2) . .
Sn1 Sn4 Sn5 C42 129(2) . .
Sn3 Sn4 Sn5 C42 -129(2) 3_566 .
O17 Sn4 Sn5 Sn6 -60.1(9) . 3_566
O15 Sn4 Sn5 Sn6 127.8(12) . 3_566
C58 Sn4 Sn5 Sn6 131(2) . 3_566
O13 Sn4 Sn5 Sn6 30.9(6) 3_566 3_566
O16 Sn4 Sn5 Sn6 -129.5(7) . 3_566
O11 Sn4 Sn5 Sn6 -39.1(7) . 3_566
Sn1 Sn4 Sn5 Sn6 -101.10(10) . 3_566
Sn3 Sn4 Sn5 Sn6 0.50(13) 3_566 3_566
O12 Sn2 Sn6 O11 126.5(12) . .
O13 Sn2 Sn6 O11 67.8(10) . .
O19 Sn2 Sn6 O11 -17.5(9) . .
O20 Sn2 Sn6 O11 -59.5(12) . .
C50 Sn2 Sn6 O11 -147.4(18) . .
Sn3 Sn2 Sn6 O11 22.0(7) . .
Sn1 Sn2 Sn6 O11 -35.5(7) . .
O12 Sn2 Sn6 O20 -174.0(14) . .
O13 Sn2 Sn6 O20 127.3(12) . .
O19 Sn2 Sn6 O20 42.0(11) . .
C50 Sn2 Sn6 O20 -88.0(19) . .
Sn3 Sn2 Sn6 O20 81.4(10) . .
Sn1 Sn2 Sn6 O20 23.9(9) . .
O13 Sn2 Sn6 O12 -58.7(12) . .
O19 Sn2 Sn6 O12 -144.0(12) . .
O20 Sn2 Sn6 O12 174.0(14) . .
C50 Sn2 Sn6 O12 86.0(19) . .
Sn3 Sn2 Sn6 O12 -104.6(10) . .
Sn1 Sn2 Sn6 O12 -162.0(10) . .
O12 Sn2 Sn6 O14 41.1(11) . 3_566
O13 Sn2 Sn6 O14 -17.6(9) . 3_566
O19 Sn2 Sn6 O14 -102.9(9) . 3_566
O20 Sn2 Sn6 O14 -144.8(11) . 3_566
C50 Sn2 Sn6 O14 127.2(18) . 3_566
Sn3 Sn2 Sn6 O14 -63.4(6) . 3_566
Sn1 Sn2 Sn6 O14 -120.9(6) . 3_566
O12 Sn2 Sn6 C54 -83.4(17) . .
O13 Sn2 Sn6 C54 -142.2(15) . .
O19 Sn2 Sn6 C54 132.6(15) . .
O20 Sn2 Sn6 C54 90.6(17) . .
C50 Sn2 Sn6 C54 3(2) . .
Sn3 Sn2 Sn6 C54 172.0(14) . .
Sn1 Sn2 Sn6 C54 114.5(14) . .
O12 Sn2 Sn6 Sn3 80.9(10) . 3_566
O13 Sn2 Sn6 Sn3 22.1(7) . 3_566
O19 Sn2 Sn6 Sn3 -63.1(6) . 3_566
O20 Sn2 Sn6 Sn3 -105.1(10) . 3_566
C50 Sn2 Sn6 Sn3 166.9(17) . 3_566
Sn3 Sn2 Sn6 Sn3 -23.69(16) . 3_566
Sn1 Sn2 Sn6 Sn3 -81.18(10) . 3_566
O12 Sn2 Sn6 Sn5 23.2(9) . 3_566
O13 Sn2 Sn6 Sn5 -35.5(7) . 3_566
O19 Sn2 Sn6 Sn5 -120.8(6) . 3_566
O20 Sn2 Sn6 Sn5 -162.8(10) . 3_566
C50 Sn2 Sn6 Sn5 109.3(17) . 3_566
Sn3 Sn2 Sn6 Sn5 -81.33(11) . 3_566
Sn1 Sn2 Sn6 Sn5 -138.82(9) . 3_566
C6 C1 C2 C3 -1(7) . .
C7 C1 C2 C3 -180(4) . .
C6 C1 C2 O7 -176(4) . .
C7 C1 C2 O7 6(7) . .
C1 C2 C3 C4 0(6) . .
O7 C2 C3 C4 174(3) . .
C1 C2 C3 C11 176(4) . .
O7 C2 C3 C11 -10(5) . .
C2 C3 C4 C5 0(5) . .
C11 C3 C4 C5 -175(4) . .
C3 C4 C5 C6 1(6) . .
C3 C4 C5 C39 178(3) . .
C4 C5 C6 C1 -2(6) . .
C39 C5 C6 C1 -179(4) . .
C4 C5 C6 O9 -178(3) . .
C39 C5 C6 O9 5(6) . .
C2 C1 C6 C5 2(7) . .
C7 C1 C6 C5 -179(4) . .
C2 C1 C6 O9 178(4) . .
C7 C1 C6 O9 -3(7) . .
C13 C9 C10 C16 1(6) . .
O8 C9 C10 C16 -176(4) . .
C13 C9 C10 C11 -175(4) . .
O8 C9 C10 C11 8(6) . .
C4 C3 C11 C12 -34(5) . .
C2 C3 C11 C12 151(4) . .
C4 C3 C11 C10 92(4) . .
C2 C3 C11 C10 -84(4) . .
C16 C10 C11 C12 34(5) . .
C9 C10 C11 C12 -150(4) . .
C16 C10 C11 C3 -91(5) . .
C9 C10 C11 C3 85(4) . .
C10 C9 C13 C14 -1(6) . .
O8 C9 C13 C14 176(4) . .
C10 C9 C13 C17 180(4) . .
O8 C9 C13 C17 -3(7) . .
C9 C13 C14 C15 0(7) . .
C17 C13 C14 C15 179(4) . .
C9 C13 C14 O6 -178(4) . .
C17 C13 C14 O6 1(6) . .
C13 C14 C15 C16 1(6) . .
O6 C14 C15 C16 179(3) . .
C13 C14 C15 C21 176(4) . .
O6 C14 C15 C21 -6(6) . .
C9 C10 C16 C15 0(6) . .
C11 C10 C16 C15 176(3) . .
C14 C15 C16 C10 -1(6) . .
C21 C15 C16 C10 -176(4) . .
O5 C19 C20 C26 -179(3) . .
C23 C19 C20 C26 -3(5) . .
O5 C19 C20 C21 4(5) . .
C23 C19 C20 C21 180(3) . .
C26 C20 C21 C15 -92(4) . .
C19 C20 C21 C15 85(4) . .
C26 C20 C21 C22 36(5) . .
C19 C20 C21 C22 -147(4) . .
C14 C15 C21 C20 -84(5) . .
C16 C15 C21 C20 91(5) . .
C14 C15 C21 C22 147(4) . .
C16 C15 C21 C22 -38(5) . .
C20 C19 C23 C24 4(6) . .
O5 C19 C23 C24 179(3) . .
C20 C19 C23 C27 -177(4) . .
O5 C19 C23 C27 -1(5) . .
C19 C23 C24 O3 -174(3) . .
C27 C23 C24 O3 7(5) . .
C19 C23 C24 C25 -2(5) . .
C27 C23 C24 C25 178(3) . .
C23 C24 C25 C26 1(5) . .
O3 C24 C25 C26 173(3) . .
C23 C24 C25 C31 178(3) . .
O3 C24 C25 C31 -11(5) . .
C19 C20 C26 C25 2(5) . .
C21 C20 C26 C25 179(3) . .
C24 C25 C26 C20 -1(5) . .
C31 C25 C26 C20 -177(4) . .
C33 C29 C30 C36 -1(6) . .
O4 C29 C30 C36 -175(3) . .
C33 C29 C30 C31 -178(4) . .
O4 C29 C30 C31 8(5) . .
C36 C30 C31 C25 -93(4) . .
C29 C30 C31 C25 83(4) . .
C36 C30 C31 C32 36(5) . .
C29 C30 C31 C32 -148(4) . .
C26 C25 C31 C30 96(4) . .
C24 C25 C31 C30 -81(4) . .
C26 C25 C31 C32 -34(5) . .
C24 C25 C31 C32 149(4) . .
O4 C29 C33 C34 177(4) . .
C30 C29 C33 C34 3(6) . .
O4 C29 C33 C37 -4(6) . .
C30 C29 C33 C37 -177(4) . .
C29 C33 C34 C35 -4(6) . .
C37 C33 C34 C35 177(4) . .
C29 C33 C34 O10 174(4) . .
C37 C33 C34 O10 -5(6) . .
C33 C34 C35 C36 2(6) . .
O10 C34 C35 C36 -176(3) . .
C33 C34 C35 C39 179(4) . .
O10 C34 C35 C39 1(6) . .
C34 C35 C36 C30 0(6) . .
C39 C35 C36 C30 -177(4) . .
C29 C30 C36 C35 0(6) . .
C31 C30 C36 C35 176(3) . .
C6 C5 C39 C40 -146(4) . .
C4 C5 C39 C40 37(6) . .
C6 C5 C39 C35 86(5) . .
C4 C5 C39 C35 -91(5) . .
C36 C35 C39 C5 88(5) . .
C34 C35 C39 C5 -89(5) . .
C36 C35 C39 C40 -43(5) . .
C34 C35 C39 C40 141(4) . .
O3 C28 C41 O2 -52(6) . .
O4 C28 C41 O2 81(5) . .
O3 C28 C41 O1 127(4) . .
O4 C28 C41 O1 -100(4) . .
O17 Sn5 C42 C43 99(11) . .
O15 Sn5 C42 C43 55(4) . .
O12 Sn5 C42 C43 -39(4) 3_566 .
O18 Sn5 C42 C43 153(3) . .
O14 Sn5 C42 C43 -116(3) . .
Sn4 Sn5 C42 C43 56(4) . .
Sn6 Sn5 C42 C43 -77(4) 3_566 .
Sn5 C42 C43 C44 -161(4) . .
C42 C43 C44 C45 -176(6) . .
O19 Sn3 C46 C47 146(5) . .
O14 Sn3 C46 C47 41(6) . .
O11 Sn3 C46 C47 -45(6) 3_566 .
O13 Sn3 C46 C47 -130(6) . .
Sn6 Sn3 C46 C47 -3(6) 3_566 .
Sn2 Sn3 C46 C47 -171(5) . .
Sn4 Sn3 C46 C47 -88(6) 3_566 .
Sn3 C46 C47 C48 -67(10) . .
C46 C47 C48 C49 -123(14) . .
O12 Sn2 C50 C51 35(6) . .
O13 Sn2 C50 C51 141(5) . .
O19 Sn2 C50 C51 -135(5) . .
O20 Sn2 C50 C51 -50(6) . .
Sn3 Sn2 C50 C51 -177(5) . .
Sn6 Sn2 C50 C51 -8(6) . .
Sn1 Sn2 C50 C51 -92(5) . .
Sn2 C50 C51 C52 53(10) . .
C50 C51 C52 C53 168(7) . .
O11 Sn6 C54 C55 36(5) . .
O20 Sn6 C54 C55 -73(5) . .
O12 Sn6 C54 C55 -157(5) . .
O14 Sn6 C54 C55 120(5) 3_566 .
Sn3 Sn6 C54 C55 79(5) 3_566 .
Sn2 Sn6 C54 C55 -116(5) . .
Sn5 Sn6 C54 C55 162(4) 3_566 .
Sn6 C54 C55 C56 50(9) . .
C54 C55 C56 C57 177(6) . .
O17 Sn4 C58 C59 103(10) . .
O15 Sn4 C58 C59 162(5) . .
O13 Sn4 C58 C59 -105(5) 3_566 .
O16 Sn4 C58 C59 64(5) . .
O11 Sn4 C58 C59 -28(5) . .
Sn5 Sn4 C58 C59 160(4) . .
Sn1 Sn4 C58 C59 65(6) . .
Sn3 Sn4 C58 C59 -67(5) 3_566 .
Sn4 C58 C59 C60 179(6) . .
C58 C59 C60 C61 -159(8) . .
O17 Sn1 C62 C63 -105(9) . .
O16 Sn1 C62 C63 -50(4) . .
O20 Sn1 C62 C63 43(4) . .
O19 Sn1 C62 C63 120(4) . .
O18 Sn1 C62 C63 -148(4) . .
Sn4 Sn1 C62 C63 -52(4) . .
Sn2 Sn1 C62 C63 82(4) . .
Sn1 C62 C63 C64 -176(4) . .
C62 C63 C64 C65 179(5) . .
C23 C24 O3 C28 -104(4) . .
C25 C24 O3 C28 84(4) . .
O4 C28 O3 C24 -81(4) . .
C41 C28 O3 C24 52(5) . .
C33 C29 O4 C28 100(5) . .
C30 C29 O4 C28 -86(4) . .
O3 C28 O4 C29 83(4) . .
C41 C28 O4 C29 -52(5) . .
O6 C18 O5 C19 91(4) . .
C20 C19 O5 C18 -78(5) . .
C23 C19 O5 C18 106(4) . .
C15 C14 O6 C18 80(5) . .
C13 C14 O6 C18 -102(5) . .
O5 C18 O6 C14 -92(5) . .
C1 C2 O7 C8 -100(5) . .
C3 C2 O7 C8 85(5) . .
O8 C8 O7 C2 -91(5) . .
C13 C9 O8 C8 98(5) . .
C10 C9 O8 C8 -85(5) . .
O7 C8 O8 C9 91(5) . .
O10 C38 O9 C6 95(5) . .
C5 C6 O9 C38 -83(6) . .
C1 C6 O9 C38 101(6) . .
C33 C34 O10 C38 -103(5) . .
C35 C34 O10 C38 75(5) . .
O9 C38 O10 C34 -93(5) . .
O20 Sn6 O11 Sn3 -131.9(9) . 3_566
O12 Sn6 O11 Sn3 -53.8(15) . 3_566
O14 Sn6 O11 Sn3 3.2(8) 3_566 3_566
C54 Sn6 O11 Sn3 108.9(15) . 3_566
Sn2 Sn6 O11 Sn3 -98.6(8) . 3_566
Sn5 Sn6 O11 Sn3 -18.6(9) 3_566 3_566
O20 Sn6 O11 Sn4 -8.8(16) . .
O12 Sn6 O11 Sn4 69.3(19) . .
O14 Sn6 O11 Sn4 126.2(15) 3_566 .
C54 Sn6 O11 Sn4 -128.1(18) . .
Sn3 Sn6 O11 Sn4 123.0(18) 3_566 .
Sn2 Sn6 O11 Sn4 24.4(17) . .
Sn5 Sn6 O11 Sn4 104.4(13) 3_566 .
O17 Sn4 O11 Sn6 -31.7(15) . .
O15 Sn4 O11 Sn6 -68(3) . .
C58 Sn4 O11 Sn6 142.0(19) . .
O13 Sn4 O11 Sn6 -119.8(16) 3_566 .
O16 Sn4 O11 Sn6 44.3(15) . .
Sn5 Sn4 O11 Sn6 -44.5(17) . .
Sn1 Sn4 O11 Sn6 5.9(13) . .
Sn3 Sn4 O11 Sn6 -122.7(19) 3_566 .
O17 Sn4 O11 Sn3 91.0(9) . 3_566
O15 Sn4 O11 Sn3 54(3) . 3_566
C58 Sn4 O11 Sn3 -95.4(16) . 3_566
O13 Sn4 O11 Sn3 2.9(9) 3_566 3_566
O16 Sn4 O11 Sn3 167.0(10) . 3_566
Sn5 Sn4 O11 Sn3 78.1(9) . 3_566
Sn1 Sn4 O11 Sn3 128.5(8) . 3_566
O13 Sn2 O12 Sn6 132.3(9) . .
O19 Sn2 O12 Sn6 53.3(15) . .
O20 Sn2 O12 Sn6 -3.8(9) . .
C50 Sn2 O12 Sn6 -113.8(16) . .
Sn3 Sn2 O12 Sn6 98.9(8) . .
Sn1 Sn2 O12 Sn6 18.1(9) . .
O13 Sn2 O12 Sn5 7.9(16) . 3_566
O19 Sn2 O12 Sn5 -71.1(19) . 3_566
O20 Sn2 O12 Sn5 -128.1(16) . 3_566
C50 Sn2 O12 Sn5 122(2) . 3_566
Sn3 Sn2 O12 Sn5 -25.4(17) . 3_566
Sn6 Sn2 O12 Sn5 -124.3(19) . 3_566
Sn1 Sn2 O12 Sn5 -106.2(14) . 3_566
O11 Sn6 O12 Sn2 -82.3(14) . .
O20 Sn6 O12 Sn2 3.9(9) . .
O14 Sn6 O12 Sn2 -139.6(10) 3_566 .
C54 Sn6 O12 Sn2 114.9(15) . .
Sn3 Sn6 O12 Sn2 -114.7(7) 3_566 .
Sn5 Sn6 O12 Sn2 -142.9(14) 3_566 .
O11 Sn6 O12 Sn5 60.6(14) . 3_566
O20 Sn6 O12 Sn5 146.7(10) . 3_566
O14 Sn6 O12 Sn5 3.3(8) 3_566 3_566
C54 Sn6 O12 Sn5 -102.3(15) . 3_566
Sn3 Sn6 O12 Sn5 28.2(9) 3_566 3_566
Sn2 Sn6 O12 Sn5 142.9(14) . 3_566
O12 Sn2 O13 Sn3 -132.1(10) . .
O19 Sn2 O13 Sn3 2.9(9) . .
O20 Sn2 O13 Sn3 -53.6(15) . .
C50 Sn2 O13 Sn3 112.4(16) . .
Sn6 Sn2 O13 Sn3 -99.1(8) . .
Sn1 Sn2 O13 Sn3 -18.6(10) . .
O12 Sn2 O13 Sn4 -8.3(17) . 3_566
O19 Sn2 O13 Sn4 126.7(17) . 3_566
O20 Sn2 O13 Sn4 70.2(19) . 3_566
C50 Sn2 O13 Sn4 -124(2) . 3_566
Sn3 Sn2 O13 Sn4 124(2) . 3_566
Sn6 Sn2 O13 Sn4 24.7(18) . 3_566
Sn1 Sn2 O13 Sn4 105.2(14) . 3_566
O19 Sn3 O13 Sn2 -3.0(9) . .
O14 Sn3 O13 Sn2 82.5(14) . .
O11 Sn3 O13 Sn2 140.2(11) 3_566 .
C46 Sn3 O13 Sn2 -109.5(17) . .
Sn6 Sn3 O13 Sn2 115.4(7) 3_566 .
Sn4 Sn3 O13 Sn2 143.1(15) 3_566 .
O19 Sn3 O13 Sn4 -146.1(11) . 3_566
O14 Sn3 O13 Sn4 -60.6(15) . 3_566
O11 Sn3 O13 Sn4 -2.9(9) 3_566 3_566
C46 Sn3 O13 Sn4 107.3(17) . 3_566
Sn6 Sn3 O13 Sn4 -27.7(10) 3_566 3_566
Sn2 Sn3 O13 Sn4 -143.1(15) . 3_566
O19 Sn3 O14 Sn6 132.4(9) . 3_566
O11 Sn3 O14 Sn6 -3.2(8) 3_566 3_566
O13 Sn3 O14 Sn6 54.2(14) . 3_566
C46 Sn3 O14 Sn6 -113.6(17) . 3_566
Sn2 Sn3 O14 Sn6 99.8(7) . 3_566
Sn4 Sn3 O14 Sn6 18.8(9) 3_566 3_566
O19 Sn3 O14 Sn5 9.8(16) . .
O11 Sn3 O14 Sn5 -125.8(16) 3_566 .
O13 Sn3 O14 Sn5 -68(2) . .
C46 Sn3 O14 Sn5 124(2) . .
Sn6 Sn3 O14 Sn5 -122.6(19) 3_566 .
Sn2 Sn3 O14 Sn5 -22.8(18) . .
Sn4 Sn3 O14 Sn5 -103.7(14) 3_566 .
O17 Sn5 O14 Sn3 30.0(15) . .
O15 Sn5 O14 Sn3 64(3) . .
O12 Sn5 O14 Sn3 118.9(16) 3_566 .
O18 Sn5 O14 Sn3 -45.6(16) . .
C42 Sn5 O14 Sn3 -145(2) . .
Sn4 Sn5 O14 Sn3 41.9(18) . .
Sn6 Sn5 O14 Sn3 122.1(19) 3_566 .
O17 Sn5 O14 Sn6 -92.1(9) . 3_566
O15 Sn5 O14 Sn6 -59(3) . 3_566
O12 Sn5 O14 Sn6 -3.3(8) 3_566 3_566
O18 Sn5 O14 Sn6 -167.8(9) . 3_566
C42 Sn5 O14 Sn6 92.9(16) . 3_566
Sn4 Sn5 O14 Sn6 -80.3(9) . 3_566
O16 Sn1 O17 Sn4 4.8(9) . .
O20 Sn1 O17 Sn4 -87.9(9) . .
O19 Sn1 O17 Sn4 -163.9(9) . .
O18 Sn1 O17 Sn4 104.7(11) . .
C62 Sn1 O17 Sn4 61(9) . .
Sn2 Sn1 O17 Sn4 -126.0(7) . .
O16 Sn1 O17 Sn5 -104.3(10) . .
O20 Sn1 O17 Sn5 163.0(10) . .
O19 Sn1 O17 Sn5 87.0(9) . .
O18 Sn1 O17 Sn5 -4.4(9) . .
C62 Sn1 O17 Sn5 -48(9) . .
Sn4 Sn1 O17 Sn5 -109.1(12) . .
Sn2 Sn1 O17 Sn5 124.9(8) . .
O15 Sn4 O17 Sn1 -105.3(11) . .
C58 Sn4 O17 Sn1 -45(10) . .
O13 Sn4 O17 Sn1 163.1(9) 3_566 .
O16 Sn4 O17 Sn1 -4.8(9) . .
O11 Sn4 O17 Sn1 87.1(9) . .
Sn5 Sn4 O17 Sn1 -110.3(12) . .
Sn3 Sn4 O17 Sn1 125.1(7) 3_566 .
O15 Sn4 O17 Sn5 5.1(9) . .
C58 Sn4 O17 Sn5 65(10) . .
O13 Sn4 O17 Sn5 -86.6(9) 3_566 .
O16 Sn4 O17 Sn5 105.5(10) . .
O11 Sn4 O17 Sn5 -162.6(9) . .
Sn1 Sn4 O17 Sn5 110.3(12) . .
Sn3 Sn4 O17 Sn5 -124.6(7) 3_566 .
O15 Sn5 O17 Sn1 104.9(11) . .
O12 Sn5 O17 Sn1 -162.5(10) 3_566 .
O18 Sn5 O17 Sn1 4.4(10) . .
O14 Sn5 O17 Sn1 -86.1(10) . .
C42 Sn5 O17 Sn1 59(11) . .
Sn4 Sn5 O17 Sn1 109.9(12) . .
Sn6 Sn5 O17 Sn1 -124.3(8) 3_566 .
O15 Sn5 O17 Sn4 -5.1(9) . .
O12 Sn5 O17 Sn4 87.6(9) 3_566 .
O18 Sn5 O17 Sn4 -105.6(11) . .
O14 Sn5 O17 Sn4 164.0(9) . .
C42 Sn5 O17 Sn4 -51(11) . .
Sn6 Sn5 O17 Sn4 125.7(7) 3_566 .
O14 Sn3 O19 Sn2 -132.9(10) . .
O11 Sn3 O19 Sn2 -54.0(16) 3_566 .
O13 Sn3 O19 Sn2 2.9(9) . .
C46 Sn3 O19 Sn2 110(2) . .
Sn6 Sn3 O19 Sn2 -99.6(8) 3_566 .
Sn4 Sn3 O19 Sn2 -18.7(10) 3_566 .
O14 Sn3 O19 Sn1 -8.6(16) . .
O11 Sn3 O19 Sn1 70(2) 3_566 .
O13 Sn3 O19 Sn1 127.2(17) . .
C46 Sn3 O19 Sn1 -125(2) . .
Sn6 Sn3 O19 Sn1 24.7(18) 3_566 .
Sn2 Sn3 O19 Sn1 124(2) . .
Sn4 Sn3 O19 Sn1 105.6(14) 3_566 .
O12 Sn2 O19 Sn3 83.6(14) . .
O13 Sn2 O19 Sn3 -3.0(9) . .
O20 Sn2 O19 Sn3 140.8(11) . .
C50 Sn2 O19 Sn3 -109.4(17) . .
Sn6 Sn2 O19 Sn3 115.6(7) . .
Sn1 Sn2 O19 Sn3 143.7(15) . .
O12 Sn2 O19 Sn1 -60.1(15) . .
O13 Sn2 O19 Sn1 -146.7(11) . .
O20 Sn2 O19 Sn1 -2.9(9) . .
C50 Sn2 O19 Sn1 107.0(17) . .
Sn3 Sn2 O19 Sn1 -143.7(15) . .
Sn6 Sn2 O19 Sn1 -28.1(9) . .
O17 Sn1 O19 Sn3 -32.3(16) . .
O16 Sn1 O19 Sn3 -67(3) . .
O20 Sn1 O19 Sn3 -121.0(17) . .
O18 Sn1 O19 Sn3 43.6(16) . .
C62 Sn1 O19 Sn3 142.0(18) . .
Sn4 Sn1 O19 Sn3 -44.0(18) . .
Sn2 Sn1 O19 Sn3 -124(2) . .
O17 Sn1 O19 Sn2 91.7(9) . .
O16 Sn1 O19 Sn2 57(3) . .
O20 Sn1 O19 Sn2 2.9(9) . .
O18 Sn1 O19 Sn2 167.6(10) . .
C62 Sn1 O19 Sn2 -94.1(14) . .
Sn4 Sn1 O19 Sn2 80.0(9) . .
O11 Sn6 O20 Sn2 131.7(9) . .
O12 Sn6 O20 Sn2 -3.8(8) . .
O14 Sn6 O20 Sn2 51.9(15) 3_566 .
C54 Sn6 O20 Sn2 -110.5(14) . .
Sn3 Sn6 O20 Sn2 98.1(8) 3_566 .
Sn5 Sn6 O20 Sn2 17.3(9) 3_566 .
O11 Sn6 O20 Sn1 8.7(16) . .
O12 Sn6 O20 Sn1 -126.7(16) . .
O14 Sn6 O20 Sn1 -71.0(19) 3_566 .
C54 Sn6 O20 Sn1 126.5(18) . .
Sn3 Sn6 O20 Sn1 -24.8(17) 3_566 .
Sn2 Sn6 O20 Sn1 -123.0(19) . .
Sn5 Sn6 O20 Sn1 -105.7(14) 3_566 .
O12 Sn2 O20 Sn6 3.9(9) . .
O13 Sn2 O20 Sn6 -82.2(13) . .
O19 Sn2 O20 Sn6 -138.9(11) . .
C50 Sn2 O20 Sn6 112.1(16) . .
Sn3 Sn2 O20 Sn6 -114.7(7) . .
Sn1 Sn2 O20 Sn6 -141.8(14) . .
O12 Sn2 O20 Sn1 145.7(11) . .
O13 Sn2 O20 Sn1 59.7(15) . .
O19 Sn2 O20 Sn1 3.0(9) . .
C50 Sn2 O20 Sn1 -106.1(17) . .
Sn3 Sn2 O20 Sn1 27.1(9) . .
Sn6 Sn2 O20 Sn1 141.8(14) . .
O17 Sn1 O20 Sn6 31.9(15) . .
O16 Sn1 O20 Sn6 -44.6(15) . .
O19 Sn1 O20 Sn6 119.8(16) . .
O18 Sn1 O20 Sn6 70(3) . .
C62 Sn1 O20 Sn6 -144.0(18) . .
Sn4 Sn1 O20 Sn6 -5.8(14) . .
Sn2 Sn1 O20 Sn6 122.7(19) . .
O17 Sn1 O20 Sn2 -90.8(9) . .
O16 Sn1 O20 Sn2 -167.3(10) . .
O19 Sn1 O20 Sn2 -2.9(9) . .
O18 Sn1 O20 Sn2 -53(3) . .
C62 Sn1 O20 Sn2 93.3(14) . .
Sn4 Sn1 O20 Sn2 -128.5(8) . .
O17 Sn4 O15 Sn5 -5.0(9) . .
C58 Sn4 O15 Sn5 -177.6(16) . .
O13 Sn4 O15 Sn5 82.1(11) 3_566 .
O16 Sn4 O15 Sn5 -79.0(11) . .
O11 Sn4 O15 Sn5 33(3) . .
Sn1 Sn4 O15 Sn5 -41.0(9) . .
Sn3 Sn4 O15 Sn5 72.0(13) 3_566 .
O17 Sn5 O15 Sn4 5.0(9) . .
O12 Sn5 O15 Sn4 -82.7(11) 3_566 .
O18 Sn5 O15 Sn4 78.5(11) . .
O14 Sn5 O15 Sn4 -30(3) . .
C42 Sn5 O15 Sn4 178.8(16) . .
Sn6 Sn5 O15 Sn4 -72.6(13) 3_566 .
O17 Sn5 O18 Sn1 -4.2(9) . .
O15 Sn5 O18 Sn1 -78.2(11) . .
O12 Sn5 O18 Sn1 36(3) 3_566 .
O14 Sn5 O18 Sn1 83.3(11) . .
C42 Sn5 O18 Sn1 -177.1(17) . .
Sn4 Sn5 O18 Sn1 -40.6(9) . .
Sn6 Sn5 O18 Sn1 73.8(12) 3_566 .
O17 Sn1 O18 Sn5 4.3(9) . .
O16 Sn1 O18 Sn5 78.7(11) . .
O20 Sn1 O18 Sn5 -35(3) . .
O19 Sn1 O18 Sn5 -83.0(11) . .
C62 Sn1 O18 Sn5 178.7(14) . .
Sn4 Sn1 O18 Sn5 40.5(9) . .
Sn2 Sn1 O18 Sn5 -73.4(12) . .
O17 Sn1 O16 Sn4 -4.7(9) . .
O20 Sn1 O16 Sn4 83.0(10) . .
O19 Sn1 O16 Sn4 31(3) . .
O18 Sn1 O16 Sn4 -78.6(11) . .
C62 Sn1 O16 Sn4 -177.9(14) . .
Sn2 Sn1 O16 Sn4 72.9(11) . .
O17 Sn4 O16 Sn1 4.7(9) . .
O15 Sn4 O16 Sn1 78.9(11) . .
C58 Sn4 O16 Sn1 179.2(15) . .
O13 Sn4 O16 Sn1 -32(3) 3_566 .
O11 Sn4 O16 Sn1 -82.1(10) . .
Sn5 Sn4 O16 Sn1 41.3(8) . .
Sn3 Sn4 O16 Sn1 -72.0(11) 3_566 .
